data_4074680
loop_
_publ_author_name
'van Buijtenen, Jeroen'
'Meuldijk, Jan'
'Vekemans, Jef A. J. M.'
'Hulshof, Lumbertus A.'
'Kooijman, Huub'
'Spek, Anthony L.'

_publ_section_title
;
 Dinuclear Ruthenium Complexes Bearing Dicarboxylate and Phosphine
 Ligands. Acceptorless Catalytic Dehydrogenation of 1-Phenylethanol
;
_journal_issue 4
_journal_name_full Organometallics
_journal_page_first 873
_journal_paper_doi 10.1021/om050789s
_journal_volume 25
_journal_year 2006
_chemical_compound_source 'see text'
_chemical_formula_moiety 'C94 H64 F4 O6 P4 Ru2'
_chemical_formula_sum 'C94 H64 F4 O6 P4 Ru2'
_chemical_formula_weight 1691.48
_chemical_name_systematic ?
_space_group_IT_number 2
_symmetry_cell_setting triclinic
_symmetry_Int_Tables_number 2
_symmetry_space_group_name_Hall '-P 1'
_symmetry_space_group_name_H-M 'P -1'
_atom_sites_solution_hydrogens geom
_atom_sites_solution_primary vecmap
_atom_sites_solution_secondary difmap
_cell_angle_alpha 66.336(18)
_cell_angle_beta 67.039(18)
_cell_angle_gamma 84.820(18)
_cell_formula_units_Z 4
_cell_length_a 20.4988(12)
_cell_length_b 20.8765(12)
_cell_length_c 25.2786(15)
_cell_measurement_reflns_used 566
_cell_measurement_temperature 150
_cell_measurement_theta_max 20.0
_cell_measurement_theta_min 2.0
_cell_volume 9095(2)
_computing_cell_refinement 'Denzo (Otwinowski & Minor, 1997)'
_computing_data_collection 'Collect (Hooft, 1998)'
_computing_data_reduction 'Denzo (Otwinowski & Minor, 1997)'
_computing_molecular_graphics 'PLATON (Spek, 2003)'
_computing_publication_material 'PLATON (Spek, 2003)'
_computing_structure_refinement 'SHELXL-97 (Sheldrick, 1997)'
_computing_structure_solution 'DIRDIF (Beurskens et al., 1999)'
_diffrn_ambient_temperature 150
_diffrn_detector_area_resol_mean 18.4
_diffrn_measured_fraction_theta_full 1.000
_diffrn_measured_fraction_theta_max 1.000
_diffrn_measurement_device_type 'Nonius KappaCCD area detector'
_diffrn_measurement_method '\f scans and \w scans with \k offset'
_diffrn_radiation_monochromator graphite
_diffrn_radiation_probe x-ray
_diffrn_radiation_source 'Rotating Anode'
_diffrn_radiation_type MoK\a
_diffrn_radiation_wavelength 0.71073
_diffrn_reflns_av_R_equivalents 0.0000
_diffrn_reflns_av_sigmaI/netI 0.1376
_diffrn_reflns_limit_h_max 24
_diffrn_reflns_limit_h_min -22
_diffrn_reflns_limit_k_max 25
_diffrn_reflns_limit_k_min -22
_diffrn_reflns_limit_l_max 30
_diffrn_reflns_limit_l_min 0
_diffrn_reflns_number 32942
_diffrn_reflns_reduction_process
;
;
_diffrn_reflns_theta_full 25.25
_diffrn_reflns_theta_max 25.25
_diffrn_reflns_theta_min 1.34
_diffrn_standards_number 0
_exptl_absorpt_coefficient_mu 0.459
_exptl_absorpt_correction_type none
_exptl_crystal_colour orange
_exptl_crystal_density_diffrn 1.235
_exptl_crystal_density_method 'Not Measured'
_exptl_crystal_description prism
_exptl_crystal_F_000 3440
_exptl_crystal_size_max 0.350
_exptl_crystal_size_mid 0.100
_exptl_crystal_size_min 0.100
_refine_diff_density_max 1.346
_refine_diff_density_min -0.714
_refine_diff_density_rms 0.107
_refine_ls_extinction_method none
_refine_ls_goodness_of_fit_ref 0.976
_refine_ls_hydrogen_treatment constr
_refine_ls_matrix_type full
_refine_ls_number_parameters 1981
_refine_ls_number_reflns 32942
_refine_ls_number_restraints 660
_refine_ls_restrained_S_all 0.971
_refine_ls_R_factor_all 0.1332
_refine_ls_R_factor_gt 0.0725
_refine_ls_shift/su_max 0.001
_refine_ls_shift/su_mean 0.000
_refine_ls_structure_factor_coef Fsqd
_refine_ls_weighting_details 'w=1/[\s^2^(F~o~^2^)+(0.0965P)^2^] where P=(F~o~^2^+2Fc^2^)/3'
_refine_ls_weighting_scheme calc
_refine_ls_wR_factor_gt 0.1724
_refine_ls_wR_factor_ref 0.1924
_reflns_number_gt 17850
_reflns_number_total 32942
_reflns_threshold_expression I>2\s(I)
_cod_data_source_file om050789ssi20051212_073958.cif
_cod_data_source_block RR4d
_cod_depositor_comments
;
 Changing the _chemical_formula_sum data item value from
 'C94 H64 F4 O6 P4 R U2' to 'C94 H64 F4 O6 P4 Ru2'.

 Antanas Vaitkus,
 2017-01-04

The following automatic conversions were performed:

'_symmetry_cell_setting' value 'Triclinic' changed to 'triclinic'
according to /home/saulius/struct/CIF-dictionaries/cif_core.dic
dictionary named 'cif_core.dic' version 2.4.1 from 2010-06-29.

Automatic conversion script
Id: cif_fix_values 1715 2011-07-08 13:25:40Z adriana 
;
_cod_original_formula_sum 'C94 H64 F4 O6 P4 RU2'
_cod_database_code 4074680

loop_
_symmetry_equiv_pos_site_id
_symmetry_equiv_pos_as_xyz
1 x,y,z
2 -x,-y,-z

loop_
_atom_site_aniso_label
_atom_site_aniso_U_11
_atom_site_aniso_U_22
_atom_site_aniso_U_33
_atom_site_aniso_U_23
_atom_site_aniso_U_13
_atom_site_aniso_U_12
Ru1 0.0327(3) 0.0320(3) 0.0281(3) -0.0103(2) -0.0060(2) -0.0056(2)
Ru2 0.0316(3) 0.0347(3) 0.0299(3) -0.0138(2) -0.0079(2) -0.0040(2)
P1 0.0370(9) 0.0436(11) 0.0292(9) -0.0086(8) -0.0094(7) -0.0056(8)
P2 0.0333(9) 0.0389(10) 0.0298(8) -0.0111(8) -0.0052(7) -0.0061(7)
P3 0.0377(10) 0.0460(11) 0.0392(10) -0.0190(8) -0.0144(8) -0.0010(8)
P4 0.0319(9) 0.0452(10) 0.0359(9) -0.0219(8) -0.0110(7) 0.0047(7)
F1 0.055(3) 0.044(3) 0.111(3) -0.026(2) -0.010(2) -0.012(2)
F2 0.132(4) 0.055(3) 0.084(3) -0.025(3) -0.047(3) -0.020(3)
F3 0.133(5) 0.058(3) 0.125(4) -0.022(3) -0.085(4) 0.015(3)
F4 0.056(3) 0.068(3) 0.117(4) 0.004(3) 0.009(3) 0.011(2)
O1 0.064(3) 0.033(3) 0.052(3) -0.009(2) 0.000(2) -0.004(2)
O2 0.059(3) 0.026(2) 0.045(3) -0.007(2) -0.014(2) -0.010(2)
O3 0.042(3) 0.032(2) 0.043(3) -0.013(2) -0.009(2) -0.0024(19)
O4 0.046(3) 0.036(2) 0.047(3) -0.020(2) -0.015(2) 0.001(2)
O5 0.260(11) 0.075(5) 0.116(6) 0.021(5) -0.080(7) -0.024(6)
O6 0.173(8) 0.076(5) 0.143(7) -0.045(5) -0.062(6) 0.002(5)
C1 0.035(4) 0.052(4) 0.032(3) -0.012(3) -0.001(3) -0.007(3)
C2 0.027(3) 0.049(4) 0.024(3) -0.013(3) -0.010(3) -0.001(3)
C3 0.041(4) 0.036(3) 0.055(4) -0.015(3) -0.009(3) -0.002(3)
C4 0.046(4) 0.047(4) 0.065(5) -0.028(4) -0.005(3) -0.006(3)
C5 0.063(5) 0.054(4) 0.069(5) -0.018(4) -0.005(4) 0.002(4)
C6 0.109(8) 0.051(5) 0.092(7) -0.021(5) -0.008(6) -0.001(5)
C7 0.041(3) 0.051(4) 0.036(3) -0.014(3) -0.012(3) 0.004(3)
C8 0.062(5) 0.067(5) 0.045(4) -0.008(4) -0.022(4) 0.005(4)
C9 0.092(6) 0.083(7) 0.061(5) 0.001(5) -0.035(4) 0.028(5)
C10 0.092(6) 0.105(8) 0.070(6) -0.020(5) -0.039(5) 0.049(6)
C11 0.054(5) 0.123(8) 0.074(5) -0.040(5) -0.030(4) 0.033(5)
C12 0.032(4) 0.123(8) 0.054(5) -0.007(5) -0.017(3) 0.006(4)
C13 0.056(4) 0.052(4) 0.041(4) -0.010(3) -0.026(3) -0.015(3)
C14 0.074(5) 0.060(5) 0.049(4) -0.020(4) -0.025(4) -0.012(4)
C15 0.107(6) 0.077(6) 0.054(5) -0.031(4) -0.038(5) -0.014(5)
C16 0.139(8) 0.085(7) 0.080(7) -0.026(5) -0.062(6) -0.037(6)
C17 0.104(7) 0.124(9) 0.066(6) -0.021(5) -0.027(5) -0.073(6)
C18 0.069(5) 0.104(7) 0.053(5) -0.022(4) -0.018(4) -0.039(5)
C19 0.031(3) 0.044(4) 0.038(3) -0.006(3) -0.012(3) -0.004(3)
C20 0.043(4) 0.049(4) 0.035(3) -0.008(3) -0.007(3) -0.018(3)
C21 0.042(4) 0.042(4) 0.050(4) -0.009(3) -0.006(3) -0.018(3)
C22 0.022(3) 0.048(4) 0.036(3) -0.009(3) -0.007(3) -0.015(3)
C23 0.051(4) 0.054(4) 0.042(4) -0.010(3) -0.018(3) -0.001(3)
C24 0.049(4) 0.065(5) 0.039(4) -0.011(3) -0.007(3) -0.005(4)
C25 0.044(4) 0.059(4) 0.042(4) -0.019(3) -0.006(3) 0.004(4)
C26 0.039(4) 0.050(4) 0.039(3) -0.017(3) -0.007(3) 0.000(3)
C27 0.022(3) 0.046(4) 0.037(3) -0.013(3) -0.004(3) 0.000(3)
C28 0.025(3) 0.046(3) 0.030(3) -0.010(3) -0.001(3) 0.000(3)
C29 0.039(3) 0.041(3) 0.034(3) -0.015(3) -0.001(3) 0.002(3)
C30 0.050(4) 0.052(4) 0.045(4) -0.015(4) -0.008(3) 0.010(3)
C31 0.052(4) 0.064(5) 0.057(5) -0.021(4) -0.011(4) 0.013(3)
C32 0.059(5) 0.100(6) 0.064(5) -0.024(5) -0.007(4) 0.038(4)
C33 0.084(6) 0.085(6) 0.101(8) -0.020(6) 0.004(6) 0.048(5)
C34 0.098(6) 0.065(5) 0.068(6) -0.020(5) -0.008(5) 0.040(4)
C35 0.069(4) 0.053(4) 0.050(4) -0.020(4) -0.011(4) 0.019(3)
C36 0.084(5) 0.030(4) 0.049(4) -0.014(3) -0.005(4) -0.002(3)
C37 0.064(4) 0.038(4) 0.048(4) -0.020(3) -0.005(4) -0.007(3)
C38 0.044(3) 0.036(3) 0.037(4) -0.011(3) -0.006(3) -0.003(3)
C39 0.040(4) 0.061(5) 0.037(4) -0.021(3) -0.006(3) -0.010(3)
C40 0.109(8) 0.186(11) 0.043(4) -0.045(5) 0.002(5) -0.093(7)
C41 0.122(9) 0.146(10) 0.066(5) -0.034(6) -0.011(6) -0.088(7)
C42 0.070(6) 0.110(8) 0.097(6) -0.038(6) -0.035(5) -0.027(5)
C43 0.155(10) 0.121(9) 0.100(7) 0.018(6) -0.085(7) -0.086(8)
C44 0.098(7) 0.111(8) 0.065(5) 0.013(5) -0.046(5) -0.061(6)
C45 0.028(3) 0.053(4) 0.037(3) -0.012(3) -0.013(3) -0.007(3)
C46 0.059(5) 0.046(4) 0.045(4) -0.005(3) -0.024(4) -0.004(3)
C47 0.083(6) 0.051(4) 0.056(4) -0.013(4) -0.034(4) 0.003(4)
C48 0.052(5) 0.069(5) 0.052(4) -0.006(4) -0.023(4) -0.016(4)
C49 0.042(4) 0.090(6) 0.026(3) -0.011(3) -0.009(3) -0.011(4)
C50 0.028(4) 0.074(5) 0.042(4) -0.021(3) -0.008(3) 0.000(3)
C51 0.046(4) 0.056(4) 0.056(4) -0.026(3) -0.023(3) -0.006(3)
C52 0.046(4) 0.067(5) 0.076(5) -0.039(4) -0.026(4) -0.003(3)
C53 0.085(5) 0.072(6) 0.086(6) -0.037(5) -0.041(5) -0.020(5)
C54 0.085(6) 0.089(7) 0.096(7) -0.029(5) -0.036(5) -0.042(5)
C55 0.062(5) 0.135(9) 0.094(7) -0.054(6) -0.013(5) -0.047(5)
C56 0.046(4) 0.116(7) 0.071(5) -0.050(5) -0.015(4) -0.017(4)
C57 0.046(4) 0.061(5) 0.041(3) -0.022(3) -0.023(3) 0.007(3)
C58 0.059(4) 0.073(6) 0.053(4) -0.009(4) -0.029(3) -0.010(4)
C59 0.097(6) 0.096(7) 0.034(4) -0.007(4) -0.026(4) -0.009(5)
C60 0.116(7) 0.098(8) 0.061(5) -0.020(5) -0.059(5) 0.024(6)
C61 0.106(7) 0.153(10) 0.069(6) -0.040(6) -0.058(5) 0.057(7)
C62 0.068(5) 0.117(8) 0.055(4) -0.039(5) -0.032(4) 0.040(5)
C63 0.033(3) 0.043(4) 0.049(3) -0.021(3) -0.018(3) 0.006(3)
C64 0.055(4) 0.044(4) 0.049(4) -0.015(3) -0.028(4) 0.016(3)
C65 0.068(5) 0.053(4) 0.067(4) -0.032(4) -0.038(4) 0.027(4)
C66 0.046(4) 0.072(5) 0.061(4) -0.042(4) -0.028(4) 0.022(4)
C67 0.053(5) 0.078(5) 0.082(5) -0.048(4) -0.031(4) 0.033(4)
C68 0.048(5) 0.117(6) 0.077(5) -0.071(5) -0.026(4) 0.031(5)
C69 0.043(4) 0.106(6) 0.058(5) -0.045(4) -0.009(4) 0.007(5)
C70 0.034(4) 0.090(5) 0.050(4) -0.039(4) -0.007(3) 0.008(4)
C71 0.028(3) 0.063(4) 0.046(3) -0.030(3) -0.014(3) 0.009(3)
C72 0.027(3) 0.053(4) 0.041(3) -0.025(3) -0.009(3) 0.006(3)
C73 0.044(3) 0.049(4) 0.034(3) -0.019(3) -0.015(3) -0.007(3)
C74 0.045(4) 0.069(4) 0.048(4) -0.022(4) -0.011(3) -0.008(3)
C75 0.043(4) 0.083(5) 0.066(5) -0.025(4) -0.008(4) -0.010(3)
C76 0.050(5) 0.106(6) 0.091(7) -0.032(6) -0.013(5) -0.024(4)
C77 0.078(5) 0.084(6) 0.103(8) -0.013(6) -0.016(6) -0.044(5)
C78 0.081(5) 0.080(6) 0.051(5) -0.009(4) -0.002(5) -0.032(4)
C79 0.060(4) 0.059(4) 0.051(4) -0.015(4) -0.010(4) -0.019(3)
C80 0.067(4) 0.044(4) 0.031(4) -0.008(3) -0.004(3) -0.004(3)
C81 0.053(4) 0.055(4) 0.029(4) -0.018(3) -0.008(3) -0.001(3)
C82 0.035(3) 0.045(4) 0.029(3) -0.016(3) 0.003(3) -0.004(3)
C83 0.050(4) 0.055(4) 0.037(4) -0.018(3) -0.022(3) 0.005(3)
C84 0.059(4) 0.067(5) 0.047(4) -0.029(4) -0.027(4) 0.017(4)
C85 0.074(5) 0.086(6) 0.053(5) -0.036(5) -0.035(4) 0.033(4)
C86 0.069(6) 0.138(8) 0.074(6) -0.066(6) -0.049(5) 0.052(5)
C87 0.066(5) 0.112(7) 0.100(7) -0.065(6) -0.049(5) 0.020(5)
C88 0.048(4) 0.059(5) 0.062(5) -0.030(4) -0.027(4) 0.006(3)
C89 0.032(4) 0.061(4) 0.066(4) -0.044(4) -0.023(3) 0.013(3)
C90 0.067(5) 0.051(4) 0.091(5) -0.043(4) -0.049(4) 0.017(4)
C91 0.090(7) 0.071(6) 0.196(9) -0.088(6) -0.095(7) 0.035(5)
C92 0.076(7) 0.166(8) 0.220(11) -0.177(9) -0.090(8) 0.070(8)
C93 0.086(7) 0.176(9) 0.136(8) -0.130(8) -0.066(7) 0.044(8)
C94 0.042(4) 0.120(6) 0.062(4) -0.067(5) -0.007(4) -0.005(4)
Ru11 0.0320(3) 0.0352(3) 0.0397(3) -0.0150(2) -0.0080(2) -0.0053(2)
Ru12 0.0315(3) 0.0317(3) 0.0395(3) -0.0114(2) -0.0089(2) -0.0015(2)
P101 0.0316(9) 0.0507(11) 0.0470(10) -0.0252(9) -0.0093(8) -0.0076(8)
P102 0.0370(9) 0.0372(10) 0.0453(10) -0.0159(8) -0.0116(8) -0.0077(8)
P103 0.0327(9) 0.0291(9) 0.0436(10) -0.0130(8) -0.0132(8) 0.0026(7)
P104 0.0419(10) 0.0373(10) 0.0390(10) -0.0094(8) -0.0144(8) 0.0015(8)
F101 0.082(3) 0.045(2) 0.053(2) -0.026(2) -0.001(2) 0.000(2)
F102 0.058(3) 0.043(2) 0.129(4) -0.033(2) -0.061(3) 0.008(2)
F103 0.095(3) 0.051(3) 0.156(5) -0.001(3) -0.089(3) -0.018(3)
F104 0.167(5) 0.049(3) 0.056(3) -0.022(2) -0.021(3) 0.005(3)
O101 0.059(3) 0.032(3) 0.063(3) -0.010(2) -0.018(3) -0.011(2)
O102 0.064(3) 0.028(3) 0.078(3) -0.018(3) -0.022(3) 0.003(2)
O103 0.036(2) 0.034(2) 0.058(3) -0.018(2) -0.018(2) -0.0013(19)
O104 0.031(2) 0.034(2) 0.047(3) -0.016(2) -0.012(2) 0.0009(18)
O105 0.061(3) 0.047(3) 0.065(3) -0.032(3) -0.007(3) 0.001(2)
O106 0.059(3) 0.054(3) 0.056(3) -0.017(3) -0.002(3) -0.018(3)
C101 0.032(3) 0.049(4) 0.036(4) -0.017(3) -0.008(3) -0.002(3)
C102 0.028(3) 0.043(4) 0.052(4) -0.013(3) -0.013(3) 0.003(3)
C103 0.040(4) 0.025(3) 0.052(4) -0.013(3) -0.014(3) -0.001(3)
C104 0.037(4) 0.031(3) 0.056(4) -0.016(3) -0.011(3) 0.002(3)
C105 0.044(4) 0.042(4) 0.051(4) -0.018(3) -0.012(3) 0.001(3)
C106 0.038(4) 0.042(4) 0.041(4) -0.015(3) -0.015(3) -0.005(3)
C107 0.041(4) 0.065(4) 0.054(4) -0.034(3) -0.009(3) -0.014(3)
C108 0.097(6) 0.058(5) 0.049(4) -0.019(3) -0.022(4) -0.019(4)
C109 0.148(8) 0.065(5) 0.053(5) -0.008(4) -0.044(5) -0.034(5)
C110 0.096(7) 0.132(8) 0.049(5) -0.004(6) -0.029(5) -0.068(6)
C111 0.067(6) 0.165(10) 0.051(5) -0.029(6) -0.019(5) -0.054(5)
C112 0.053(5) 0.111(7) 0.060(4) -0.042(4) -0.012(4) -0.029(4)
C113 0.046(4) 0.063(5) 0.054(4) -0.027(4) -0.019(3) -0.011(3)
C114 0.044(4) 0.061(5) 0.055(4) -0.029(4) -0.018(3) -0.010(3)
C115 0.057(4) 0.069(5) 0.063(5) -0.028(4) -0.027(4) -0.007(4)
C116 0.059(5) 0.123(8) 0.108(7) -0.076(6) -0.035(5) -0.010(5)
C117 0.061(5) 0.121(8) 0.116(7) -0.090(7) -0.031(5) 0.005(5)
C118 0.046(4) 0.118(8) 0.101(7) -0.088(6) -0.019(4) 0.006(5)
C119 0.033(3) 0.061(4) 0.065(5) -0.041(4) -0.009(3) -0.003(3)
C120 0.034(4) 0.054(4) 0.085(5) -0.044(4) -0.013(4) 0.003(3)
C121 0.051(4) 0.054(5) 0.098(6) -0.038(5) -0.023(4) -0.003(3)
C122 0.036(4) 0.071(5) 0.098(6) -0.050(5) -0.023(4) 0.009(3)
C123 0.061(5) 0.075(5) 0.148(9) -0.072(6) -0.053(6) 0.021(4)
C124 0.040(4) 0.093(6) 0.146(8) -0.082(6) -0.039(5) 0.021(4)
C125 0.043(4) 0.100(6) 0.112(7) -0.058(6) -0.040(5) 0.002(4)
C126 0.030(4) 0.070(5) 0.087(6) -0.040(4) -0.012(4) -0.001(3)
C127 0.033(4) 0.064(4) 0.083(5) -0.047(4) -0.016(4) 0.000(3)
C128 0.030(3) 0.069(4) 0.049(4) -0.036(4) -0.007(3) 0.002(3)
C129 0.026(3) 0.063(4) 0.040(3) -0.023(3) -0.005(3) -0.018(3)
C130 0.042(4) 0.068(4) 0.047(4) -0.028(3) -0.009(3) -0.017(3)
C131 0.042(4) 0.081(5) 0.060(4) -0.038(4) -0.004(3) -0.023(4)
C132 0.055(5) 0.110(6) 0.070(5) -0.045(5) -0.004(4) -0.034(5)
C133 0.074(6) 0.100(6) 0.062(5) -0.022(5) 0.003(4) -0.057(5)
C134 0.093(6) 0.085(6) 0.047(4) -0.018(4) -0.009(4) -0.054(5)
C135 0.060(5) 0.062(4) 0.049(4) -0.027(4) -0.011(3) -0.026(4)
C136 0.059(5) 0.054(4) 0.050(4) -0.014(3) -0.015(3) -0.024(3)
C137 0.047(4) 0.047(4) 0.046(4) -0.017(3) -0.012(3) -0.018(3)
C138 0.034(3) 0.039(3) 0.044(3) -0.015(3) -0.018(3) -0.006(3)
C139 0.052(4) 0.034(4) 0.046(4) -0.015(3) -0.021(3) -0.002(3)
C140 0.064(4) 0.073(5) 0.044(4) -0.030(4) -0.020(4) 0.000(4)
C141 0.063(5) 0.098(7) 0.054(5) -0.045(5) -0.011(4) -0.003(5)
C142 0.090(5) 0.054(5) 0.053(4) -0.021(4) -0.042(4) 0.003(4)
C143 0.070(5) 0.071(5) 0.061(5) -0.027(4) -0.042(4) -0.009(4)
C144 0.068(5) 0.047(4) 0.059(5) -0.020(4) -0.028(4) -0.002(4)
C145 0.036(3) 0.045(4) 0.048(4) -0.025(3) -0.012(3) -0.002(3)
C146 0.034(4) 0.046(4) 0.068(5) -0.017(3) -0.018(3) -0.004(3)
C147 0.060(5) 0.039(4) 0.080(5) -0.022(4) -0.025(4) 0.006(3)
C148 0.063(5) 0.044(4) 0.068(5) -0.020(4) -0.031(4) 0.015(4)
C149 0.052(4) 0.064(5) 0.086(6) -0.039(4) -0.038(4) 0.013(3)
C150 0.039(4) 0.058(4) 0.048(4) -0.020(3) -0.008(3) -0.006(3)
C151 0.052(4) 0.035(4) 0.060(4) -0.024(3) -0.033(3) 0.013(3)
C152 0.061(4) 0.040(4) 0.066(5) -0.026(4) -0.029(4) 0.001(3)
C153 0.083(5) 0.044(4) 0.067(5) -0.026(4) -0.041(4) 0.005(4)
C154 0.111(6) 0.049(5) 0.091(6) -0.038(5) -0.067(5) 0.028(4)
C155 0.067(5) 0.064(5) 0.066(5) -0.036(4) -0.034(4) 0.035(4)
C156 0.051(4) 0.049(4) 0.060(4) -0.024(4) -0.032(3) 0.020(3)
C157 0.042(4) 0.027(3) 0.050(3) -0.015(3) -0.021(3) 0.004(3)
C158 0.038(4) 0.044(4) 0.049(4) -0.021(3) -0.013(3) 0.008(3)
C159 0.049(4) 0.057(5) 0.071(5) -0.024(4) -0.032(4) 0.012(4)
C160 0.063(4) 0.046(4) 0.056(4) -0.018(4) -0.037(4) 0.004(3)
C161 0.051(4) 0.063(5) 0.035(4) -0.010(3) -0.022(3) 0.000(4)
C162 0.040(4) 0.050(4) 0.046(4) -0.021(3) -0.019(3) 0.007(3)
C163 0.031(3) 0.033(3) 0.035(3) -0.018(3) -0.009(3) 0.008(2)
C164 0.031(3) 0.029(3) 0.040(4) -0.009(3) -0.013(3) 0.002(3)
C165 0.041(3) 0.038(4) 0.035(3) -0.015(3) -0.012(3) -0.002(3)
C166 0.032(3) 0.045(4) 0.037(4) -0.019(3) -0.009(3) 0.001(3)
C167 0.034(3) 0.050(4) 0.049(4) -0.014(3) -0.011(3) -0.007(3)
C168 0.036(4) 0.063(4) 0.063(5) -0.026(4) -0.015(4) -0.004(3)
C169 0.036(4) 0.066(5) 0.076(5) -0.039(4) -0.027(4) 0.010(3)
C170 0.039(4) 0.058(4) 0.054(4) -0.029(4) -0.024(3) 0.010(3)
C171 0.030(3) 0.043(3) 0.038(4) -0.022(3) -0.011(3) 0.003(3)
C172 0.033(3) 0.039(3) 0.030(3) -0.012(3) -0.012(3) 0.006(3)
C173 0.028(3) 0.036(3) 0.043(3) -0.014(3) -0.023(3) 0.011(3)
C174 0.032(4) 0.044(4) 0.062(4) -0.023(3) -0.026(3) 0.010(3)
C175 0.032(4) 0.048(4) 0.062(4) -0.022(3) -0.022(3) 0.008(3)
C176 0.059(5) 0.067(5) 0.070(5) -0.037(4) -0.031(4) 0.031(4)
C177 0.076(6) 0.058(5) 0.088(5) -0.049(4) -0.047(4) 0.029(4)
C178 0.073(5) 0.040(4) 0.081(5) -0.024(4) -0.045(4) 0.019(4)
C179 0.045(4) 0.035(4) 0.064(4) -0.019(3) -0.032(3) 0.010(3)
C180 0.056(5) 0.036(4) 0.065(4) -0.008(3) -0.035(4) 0.005(3)
C181 0.030(4) 0.040(4) 0.057(4) -0.006(3) -0.018(3) 0.002(3)
C182 0.040(4) 0.044(4) 0.050(4) -0.018(3) -0.026(3) 0.004(3)
C183 0.074(5) 0.037(4) 0.041(3) -0.009(3) -0.025(3) 0.001(3)
C184 0.071(6) 0.147(10) 0.060(5) 0.012(5) -0.027(5) -0.032(6)
C185 0.087(7) 0.119(9) 0.056(5) 0.013(5) -0.019(5) -0.019(6)
C186 0.191(13) 0.114(9) 0.055(6) -0.016(6) -0.036(6) -0.030(8)
C187 0.219(14) 0.126(10) 0.052(5) -0.012(6) -0.051(7) -0.070(9)
C188 0.158(10) 0.113(9) 0.063(5) -0.023(5) -0.058(6) -0.030(7)
C189 0.048(4) 0.044(4) 0.029(3) -0.007(3) -0.015(3) 0.000(3)
C190 0.047(4) 0.044(4) 0.046(4) -0.014(3) -0.015(3) -0.003(3)
C191 0.054(4) 0.052(5) 0.075(5) -0.023(4) -0.024(4) -0.001(3)
C192 0.040(4) 0.077(5) 0.058(5) -0.032(4) -0.016(4) -0.014(4)
C193 0.048(4) 0.099(6) 0.070(5) -0.051(5) -0.034(4) 0.014(4)
C194 0.048(4) 0.074(5) 0.052(4) -0.025(4) -0.027(4) 0.002(3)

loop_
_atom_site_label
_atom_site_type_symbol
_atom_site_thermal_displace_type
_atom_site_fract_x
_atom_site_fract_y
_atom_site_fract_z
_atom_site_occupancy
_atom_site_U_iso_or_equiv
_atom_site_calc_flag
_atom_site_refinement_flags
Ru1 Ru Uani 0.20296(3) 0.24646(3) 0.46078(2) 1.000 0.0329(2) . .
Ru2 Ru Uani 0.32503(3) 0.24417(3) 0.36665(2) 1.000 0.0326(2) . .
P1 P Uani 0.08239(9) 0.22589(9) 0.48694(7) 1.000 0.0392(6) . .
P2 P Uani 0.17955(8) 0.25074(9) 0.55774(7) 1.000 0.0366(5) . .
P3 P Uani 0.44179(9) 0.22348(9) 0.35661(8) 1.000 0.0401(6) . .
P4 P Uani 0.35155(8) 0.25433(9) 0.26445(7) 1.000 0.0365(5) . .
F1 F Uani 0.1610(2) 0.0058(2) 0.5240(2) 1.000 0.0780(17) . .
F2 F Uani 0.2307(3) 0.0148(2) 0.4298(2) 1.000 0.0876(19) . .
F3 F Uani 0.2825(3) 0.0077(2) 0.5480(3) 1.000 0.099(2) . .
F4 F Uani 0.3418(2) -0.0088(3) 0.4599(2) 1.000 0.1093(19) . .
O1 O Uani 0.1994(3) 0.4020(2) 0.4088(2) 1.000 0.0594(17) . .
O2 O Uani 0.3523(2) 0.3983(2) 0.3126(2) 1.000 0.0469(16) . .
O3 O Uani 0.2010(2) 0.1352(2) 0.49073(19) 1.000 0.0418(16) . .
O4 O Uani 0.2998(2) 0.1335(2) 0.40942(19) 1.000 0.0427(16) . .
O5 O Uani 0.2537(6) -0.1252(4) 0.5948(4) 1.000 0.166(4) . .
O6 O Uani 0.2382(5) -0.1232(4) 0.5109(4) 1.000 0.129(4) . .
C1 C Uani 0.2013(3) 0.3413(4) 0.4292(3) 1.000 0.045(2) . .
C2 C Uani 0.3432(3) 0.3394(4) 0.3326(3) 1.000 0.0336(19) . .
C3 C Uani 0.2437(4) 0.1055(3) 0.4584(3) 1.000 0.048(2) . .
C4 C Uani 0.2280(4) 0.0272(4) 0.4799(4) 1.000 0.056(3) . .
C5 C Uani 0.2757(4) -0.0192(4) 0.5061(4) 1.000 0.071(3) . .
C6 C Uani 0.2543(6) -0.0997(5) 0.5418(6) 1.000 0.097(4) . .
C7 C Uani 0.0300(3) 0.2972(4) 0.4610(3) 1.000 0.0449(19) . .
C8 C Uani 0.0623(4) 0.3506(4) 0.4005(3) 1.000 0.063(3) . .
C9 C Uani 0.0214(5) 0.4015(5) 0.3759(4) 1.000 0.089(3) . .
C10 C Uani -0.0494(5) 0.4027(5) 0.4092(4) 1.000 0.095(4) . .
C11 C Uani -0.0802(4) 0.3509(5) 0.4688(4) 1.000 0.084(4) . .
C12 C Uani -0.0414(4) 0.2984(5) 0.4947(4) 1.000 0.079(3) . .
C13 C Uani 0.0639(4) 0.1697(4) 0.4535(3) 1.000 0.049(2) . .
C14 C Uani 0.1149(4) 0.1556(4) 0.4055(3) 1.000 0.060(3) . .
C15 C Uani 0.0997(5) 0.1130(4) 0.3819(4) 1.000 0.074(3) . .
C16 C Uani 0.0306(6) 0.0830(5) 0.4080(4) 1.000 0.094(4) . .
C17 C Uani -0.0205(6) 0.0978(5) 0.4526(4) 1.000 0.100(4) . .
C18 C Uani -0.0055(4) 0.1412(5) 0.4763(4) 1.000 0.077(3) . .
C19 C Uani 0.0362(3) 0.1763(3) 0.5710(3) 1.000 0.0412(19) . .
C20 C Uani 0.0286(3) 0.1025(4) 0.5930(3) 1.000 0.047(2) . .
C21 C Uani -0.0005(3) 0.0614(4) 0.6554(3) 1.000 0.050(2) . .
C22 C Uani -0.0260(3) 0.0907(3) 0.7001(3) 1.000 0.0382(19) . .
C23 C Uani -0.0593(4) 0.0479(4) 0.7657(3) 1.000 0.052(2) . .
C24 C Uani -0.0837(4) 0.0776(4) 0.8071(3) 1.000 0.057(3) . .
C25 C Uani -0.0743(3) 0.1500(4) 0.7889(3) 1.000 0.052(2) . .
C26 C Uani -0.0414(3) 0.1915(4) 0.7263(3) 1.000 0.045(2) . .
C27 C Uani -0.0184(3) 0.1635(3) 0.6807(3) 1.000 0.0386(19) . .
C28 C Uani 0.0156(3) 0.2071(3) 0.6140(3) 1.000 0.0385(17) . .
C29 C Uani 0.0349(3) 0.2825(3) 0.5960(3) 1.000 0.0423(17) . .
C30 C Uani -0.0187(4) 0.3312(4) 0.6018(3) 1.000 0.054(2) . .
C31 C Uani -0.0916(4) 0.3097(4) 0.6279(3) 1.000 0.063(3) . .
C32 C Uani -0.1426(5) 0.3558(5) 0.6311(4) 1.000 0.085(3) . .
C33 C Uani -0.1214(6) 0.4293(6) 0.6076(5) 1.000 0.112(4) . .
C34 C Uani -0.0537(5) 0.4511(5) 0.5854(4) 1.000 0.090(3) . .
C35 C Uani 0.0005(4) 0.4029(4) 0.5813(3) 1.000 0.063(2) . .
C36 C Uani 0.0731(4) 0.4241(4) 0.5594(3) 1.000 0.062(3) . .
C37 C Uani 0.1238(4) 0.3786(4) 0.5566(3) 1.000 0.054(2) . .
C38 C Uani 0.1053(3) 0.3072(3) 0.5739(3) 1.000 0.0431(19) . .
C39 C Uani 0.2560(3) 0.2925(4) 0.5566(3) 1.000 0.048(3) . .
C40 C Uani 0.3014(5) 0.3454(6) 0.5024(4) 1.000 0.116(5) . .
C41 C Uani 0.3564(6) 0.3776(6) 0.5026(4) 1.000 0.116(5) . .
C42 C Uani 0.3688(5) 0.3570(5) 0.5567(5) 1.000 0.090(4) . .
C43 C Uani 0.3235(6) 0.3099(6) 0.6083(5) 1.000 0.128(5) . .
C44 C Uani 0.2659(5) 0.2767(5) 0.6094(4) 1.000 0.098(4) . .
C45 C Uani 0.1594(3) 0.1703(4) 0.6285(3) 1.000 0.0405(19) . .
C46 C Uani 0.1832(4) 0.1098(4) 0.6236(3) 1.000 0.053(3) . .
C47 C Uani 0.1728(4) 0.0460(4) 0.6752(3) 1.000 0.064(3) . .
C48 C Uani 0.1376(4) 0.0470(4) 0.7322(4) 1.000 0.062(3) . .
C49 C Uani 0.1128(4) 0.1070(4) 0.7411(3) 1.000 0.057(3) . .
C50 C Uani 0.1240(3) 0.1701(4) 0.6881(3) 1.000 0.050(3) . .
C51 C Uani 0.5010(4) 0.2973(4) 0.3353(3) 1.000 0.050(2) . .
C52 C Uani 0.4765(4) 0.3482(4) 0.3575(4) 1.000 0.058(3) . .
C53 C Uani 0.5196(5) 0.4043(4) 0.3446(4) 1.000 0.075(3) . .
C54 C Uani 0.5914(5) 0.4100(5) 0.3052(4) 1.000 0.089(4) . .
C55 C Uani 0.6184(5) 0.3581(6) 0.2835(4) 1.000 0.096(4) . .
C56 C Uani 0.5729(4) 0.3033(5) 0.2975(4) 1.000 0.074(3) . .
C57 C Uani 0.4517(4) 0.1655(4) 0.4298(3) 1.000 0.047(2) . .
C58 C Uani 0.3937(4) 0.1420(4) 0.4864(3) 1.000 0.064(3) . .
C59 C Uani 0.4034(5) 0.0983(5) 0.5409(3) 1.000 0.081(3) . .
C60 C Uani 0.4693(6) 0.0771(5) 0.5394(4) 1.000 0.089(4) . .
C61 C Uani 0.5281(6) 0.1008(6) 0.4833(4) 1.000 0.106(5) . .
C62 C Uani 0.5178(4) 0.1444(5) 0.4288(4) 1.000 0.078(3) . .
C63 C Uani 0.4848(3) 0.1798(3) 0.3037(3) 1.000 0.0403(19) . .
C64 C Uani 0.4872(4) 0.1076(4) 0.3306(3) 1.000 0.049(2) . .
C65 C Uani 0.5124(4) 0.0683(4) 0.2953(3) 1.000 0.058(3) . .
C66 C Uani 0.5404(4) 0.1019(4) 0.2293(3) 1.000 0.053(3) . .
C67 C Uani 0.5701(4) 0.0627(4) 0.1930(4) 1.000 0.066(3) . .
C68 C Uani 0.5958(4) 0.0964(5) 0.1274(4) 1.000 0.071(3) . .
C69 C Uani 0.5926(4) 0.1681(5) 0.0997(4) 1.000 0.068(3) . .
C70 C Uani 0.5642(3) 0.2069(4) 0.1337(3) 1.000 0.058(3) . .
C71 C Uani 0.5376(3) 0.1753(4) 0.2005(3) 1.000 0.0433(19) . .
C72 C Uani 0.5068(3) 0.2139(3) 0.2382(3) 1.000 0.0398(19) . .
C73 C Uani 0.4986(3) 0.2907(3) 0.2058(3) 1.000 0.0408(19) . .
C74 C Uani 0.5595(4) 0.3405(4) 0.1678(3) 1.000 0.056(2) . .
C75 C Uani 0.6301(4) 0.3187(5) 0.1582(4) 1.000 0.069(3) . .
C76 C Uani 0.6872(5) 0.3701(5) 0.1238(4) 1.000 0.088(3) . .
C77 C Uani 0.6759(5) 0.4405(6) 0.0978(5) 1.000 0.100(4) . .
C78 C Uani 0.6112(5) 0.4627(5) 0.1040(4) 1.000 0.082(3) . .
C79 C Uani 0.5496(4) 0.4136(4) 0.1384(3) 1.000 0.061(2) . .
C80 C Uani 0.4813(4) 0.4347(4) 0.1445(3) 1.000 0.054(2) . .
C81 C Uani 0.4244(4) 0.3862(4) 0.1777(3) 1.000 0.048(2) . .
C82 C Uani 0.4319(3) 0.3142(3) 0.2104(3) 1.000 0.0406(19) . .
C83 C Uani 0.2768(4) 0.2926(4) 0.2445(3) 1.000 0.046(2) . .
C84 C Uani 0.2497(4) 0.3530(4) 0.2530(3) 1.000 0.054(3) . .
C85 C Uani 0.1857(4) 0.3760(5) 0.2464(3) 1.000 0.067(3) . .
C86 C Uani 0.1466(5) 0.3387(5) 0.2330(4) 1.000 0.082(4) . .
C87 C Uani 0.1750(4) 0.2817(5) 0.2210(4) 1.000 0.080(4) . .
C88 C Uani 0.2381(4) 0.2566(4) 0.2280(3) 1.000 0.053(3) . .
C89 C Uani 0.3669(3) 0.1808(4) 0.2403(3) 1.000 0.046(2) . .
C90 C Uani 0.3494(4) 0.1133(4) 0.2836(4) 1.000 0.059(3) . .
C91 C Uani 0.3602(5) 0.0573(5) 0.2638(6) 1.000 0.096(4) . .
C92 C Uani 0.3912(5) 0.0774(7) 0.1969(7) 1.000 0.113(5) . .
C93 C Uani 0.4054(5) 0.1449(7) 0.1553(6) 1.000 0.104(5) . .
C94 C Uani 0.3934(4) 0.1965(5) 0.1758(4) 1.000 0.068(3) . .
Ru11 Ru Uani 0.66029(3) 0.72942(3) 0.12621(2) 1.000 0.0370(2) . .
Ru12 Ru Uani 0.80342(3) 0.73597(3) 0.06394(2) 1.000 0.0366(2) . .
P101 P Uani 0.58867(9) 0.74769(9) 0.21582(8) 1.000 0.0423(6) . .
P102 P Uani 0.55819(9) 0.72092(9) 0.10797(8) 1.000 0.0407(6) . .
P103 P Uani 0.87517(8) 0.76559(8) -0.04087(8) 1.000 0.0362(5) . .
P104 P Uani 0.90340(9) 0.72704(9) 0.08981(8) 1.000 0.0417(6) . .
F101 F Uani 0.6925(2) 0.9605(2) 0.09691(18) 1.000 0.0659(14) . .
F102 F Uani 0.8065(2) 0.9683(2) 0.0451(2) 1.000 0.0691(18) . .
F103 F Uani 0.6698(3) 0.9852(2) -0.0054(3) 1.000 0.099(2) . .
F104 F Uani 0.7795(3) 0.9763(2) -0.0566(2) 1.000 0.098(2) . .
O101 O Uani 0.6498(2) 0.5730(2) 0.1800(2) 1.000 0.0553(17) . .
O102 O Uani 0.8061(3) 0.5825(2) 0.0951(2) 1.000 0.0596(17) . .
O103 O Uani 0.6779(2) 0.8415(2) 0.0881(2) 1.000 0.0426(14) . .
O104 O Uani 0.7965(2) 0.8454(2) 0.04340(18) 1.000 0.0383(14) . .
O105 O Uani 0.7151(3) 1.1025(2) 0.0054(2) 1.000 0.0599(17) . .
O106 O Uani 0.7986(3) 1.1072(3) -0.0842(2) 1.000 0.0633(17) . .
C101 C Uani 0.6524(3) 0.6334(4) 0.1602(3) 1.000 0.040(2) . .
C102 C Uani 0.8062(3) 0.6431(4) 0.0831(3) 1.000 0.044(2) . .
C103 C Uani 0.7388(3) 0.8717(3) 0.0612(3) 1.000 0.041(2) . .
C104 C Uani 0.7432(3) 0.9493(3) 0.0490(3) 1.000 0.044(2) . .
C105 C Uani 0.7359(4) 0.9979(3) -0.0113(3) 1.000 0.048(2) . .
C106 C Uani 0.7530(3) 1.0786(3) -0.0328(3) 1.000 0.040(2) . .
C107 C Uani 0.5549(4) 0.6733(4) 0.2908(3) 1.000 0.052(2) . .
C108 C Uani 0.5955(5) 0.6166(4) 0.3002(4) 1.000 0.069(3) . .
C109 C Uani 0.5757(6) 0.5574(5) 0.3590(4) 1.000 0.089(4) . .
C110 C Uani 0.5139(6) 0.5575(6) 0.4069(4) 1.000 0.098(4) . .
C111 C Uani 0.4726(5) 0.6141(7) 0.3995(4) 1.000 0.096(4) . .
C112 C Uani 0.4943(4) 0.6732(5) 0.3404(4) 1.000 0.073(3) . .
C113 C Uani 0.6340(4) 0.8020(4) 0.2354(3) 1.000 0.052(3) . .
C114 C Uani 0.7076(4) 0.8107(4) 0.2121(3) 1.000 0.051(3) . .
C115 C Uani 0.7424(4) 0.8482(4) 0.2283(3) 1.000 0.060(3) . .
C116 C Uani 0.7020(4) 0.8781(5) 0.2706(4) 1.000 0.084(4) . .
C117 C Uani 0.6279(4) 0.8694(5) 0.2957(4) 1.000 0.086(4) . .
C118 C Uani 0.5954(4) 0.8299(5) 0.2781(4) 1.000 0.076(4) . .
C119 C Uani 0.5132(3) 0.7989(4) 0.2045(3) 1.000 0.050(2) . .
C120 C Uani 0.5239(4) 0.8721(4) 0.1817(3) 1.000 0.055(3) . .
C121 C Uani 0.4731(4) 0.9154(4) 0.1657(4) 1.000 0.067(3) . .
C122 C Uani 0.4071(4) 0.8856(4) 0.1745(4) 1.000 0.064(3) . .
C123 C Uani 0.3537(4) 0.9274(5) 0.1610(5) 1.000 0.082(4) . .
C124 C Uani 0.2919(4) 0.8997(5) 0.1691(5) 1.000 0.081(4) . .
C125 C Uani 0.2811(4) 0.8267(5) 0.1906(4) 1.000 0.076(3) . .
C126 C Uani 0.3329(3) 0.7838(4) 0.2039(4) 1.000 0.063(3) . .
C127 C Uani 0.3969(3) 0.8129(4) 0.1967(4) 1.000 0.056(3) . .
C128 C Uani 0.4520(3) 0.7686(4) 0.2109(3) 1.000 0.048(2) . .
C129 C Uani 0.4451(3) 0.6933(4) 0.2257(3) 1.000 0.0432(19) . .
C130 C Uani 0.3956(4) 0.6453(4) 0.2857(3) 1.000 0.052(2) . .
C131 C Uani 0.3490(4) 0.6704(4) 0.3289(3) 1.000 0.061(3) . .
C132 C Uani 0.3024(4) 0.6237(5) 0.3887(4) 1.000 0.079(3) . .
C133 C Uani 0.3030(5) 0.5508(5) 0.4019(4) 1.000 0.088(3) . .
C134 C Uani 0.3488(5) 0.5250(5) 0.3599(3) 1.000 0.080(3) . .
C135 C Uani 0.3958(4) 0.5727(4) 0.3000(3) 1.000 0.057(3) . .
C136 C Uani 0.4422(4) 0.5474(4) 0.2569(3) 1.000 0.057(3) . .
C137 C Uani 0.4865(3) 0.5924(3) 0.1983(3) 1.000 0.048(2) . .
C138 C Uani 0.4882(3) 0.6660(3) 0.1828(3) 1.000 0.0379(17) . .
C139 C Uani 0.5693(4) 0.6755(3) 0.0560(3) 1.000 0.043(2) . .
C140 C Uani 0.6335(4) 0.6775(4) 0.0115(3) 1.000 0.058(3) . .
C141 C Uani 0.6411(4) 0.6508(4) -0.0331(3) 1.000 0.070(3) . .
C142 C Uani 0.5821(5) 0.6223(4) -0.0322(3) 1.000 0.061(3) . .
C143 C Uani 0.5160(4) 0.6211(4) 0.0119(3) 1.000 0.061(3) . .
C144 C Uani 0.5092(4) 0.6474(4) 0.0559(3) 1.000 0.057(3) . .
C145 C Uani 0.5179(3) 0.7973(3) 0.0693(3) 1.000 0.042(2) . .
C146 C Uani 0.5598(3) 0.8614(4) 0.0315(3) 1.000 0.051(3) . .
C147 C Uani 0.5331(4) 0.9175(4) -0.0039(4) 1.000 0.061(3) . .
C148 C Uani 0.4660(4) 0.9115(4) -0.0022(3) 1.000 0.058(3) . .
C149 C Uani 0.4247(4) 0.8504(4) 0.0348(4) 1.000 0.061(3) . .
C150 C Uani 0.4499(3) 0.7937(4) 0.0705(3) 1.000 0.051(2) . .
C151 C Uani 0.8916(4) 0.6949(3) -0.0686(3) 1.000 0.044(2) . .
C152 C Uani 0.8337(4) 0.6470(3) -0.0460(3) 1.000 0.052(3) . .
C153 C Uani 0.8393(5) 0.5964(4) -0.0691(4) 1.000 0.059(3) . .
C154 C Uani 0.9031(5) 0.5914(4) -0.1127(4) 1.000 0.072(3) . .
C155 C Uani 0.9613(4) 0.6405(4) -0.1374(4) 1.000 0.062(3) . .
C156 C Uani 0.9542(4) 0.6921(4) -0.1154(3) 1.000 0.050(2) . .
C157 C Uani 0.8351(3) 0.8237(3) -0.0943(3) 1.000 0.0388(19) . .
C158 C Uani 0.7677(3) 0.8438(3) -0.0763(3) 1.000 0.045(2) . .
C159 C Uani 0.7389(4) 0.8838(4) -0.1206(4) 1.000 0.057(3) . .
C160 C Uani 0.7793(4) 0.9035(4) -0.1829(3) 1.000 0.051(2) . .
C161 C Uani 0.8475(4) 0.8853(4) -0.2029(3) 1.000 0.051(3) . .
C162 C Uani 0.8764(3) 0.8457(3) -0.1601(3) 1.000 0.044(2) . .
C163 C Uani 0.9600(3) 0.8131(3) -0.0653(3) 1.000 0.0331(17) . .
C164 C Uani 0.9630(3) 0.8877(3) -0.0942(3) 1.000 0.0352(19) . .
C165 C Uani 1.0206(3) 0.9277(3) -0.1082(3) 1.000 0.0384(19) . .
C166 C Uani 1.0805(3) 0.8967(3) -0.0967(3) 1.000 0.038(2) . .
C167 C Uani 1.1424(3) 0.9383(4) -0.1133(3) 1.000 0.047(2) . .
C168 C Uani 1.1994(4) 0.9073(4) -0.1015(3) 1.000 0.055(3) . .
C169 C Uani 1.1980(4) 0.8344(4) -0.0727(3) 1.000 0.054(3) . .
C170 C Uani 1.1387(3) 0.7934(4) -0.0555(3) 1.000 0.047(2) . .
C171 C Uani 1.0786(3) 0.8233(3) -0.0673(3) 1.000 0.0357(19) . .
C172 C Uani 1.0162(3) 0.7809(3) -0.0494(3) 1.000 0.0349(17) . .
C173 C Uani 1.0118(3) 0.7045(3) -0.0117(3) 1.000 0.0338(17) . .
C174 C Uani 1.0549(3) 0.6597(3) -0.0396(3) 1.000 0.043(2) . .
C175 C Uani 1.1026(3) 0.6869(4) -0.1038(3) 1.000 0.046(2) . .
C176 C Uani 1.1395(4) 0.6423(4) -0.1292(4) 1.000 0.062(3) . .
C177 C Uani 1.1334(4) 0.5696(4) -0.0943(4) 1.000 0.064(3) . .
C178 C Uani 1.0908(4) 0.5437(4) -0.0334(4) 1.000 0.061(3) . .
C179 C Uani 1.0496(3) 0.5871(3) -0.0039(3) 1.000 0.045(2) . .
C180 C Uani 1.0043(4) 0.5606(4) 0.0594(3) 1.000 0.053(3) . .
C181 C Uani 0.9654(3) 0.6019(3) 0.0876(3) 1.000 0.047(2) . .
C182 C Uani 0.9667(3) 0.6750(3) 0.0524(3) 1.000 0.042(2) . .
C183 C Uani 0.8786(4) 0.6788(4) 0.1747(3) 1.000 0.052(2) . .
C184 C Uani 0.8222(5) 0.6280(6) 0.2101(4) 1.000 0.108(4) . .
C185 C Uani 0.7994(5) 0.5920(6) 0.2764(4) 1.000 0.105(4) . .
C186 C Uani 0.8403(7) 0.6081(6) 0.3049(5) 1.000 0.127(6) . .
C187 C Uani 0.8956(7) 0.6577(6) 0.2709(4) 1.000 0.135(6) . .
C188 C Uani 0.9128(6) 0.6940(6) 0.2061(4) 1.000 0.108(5) . .
C189 C Uani 0.9563(3) 0.8022(3) 0.0745(3) 1.000 0.043(2) . .
C190 C Uani 0.9287(4) 0.8643(4) 0.0708(3) 1.000 0.048(2) . .
C191 C Uani 0.9679(4) 0.9196(4) 0.0639(3) 1.000 0.061(3) . .
C192 C Uani 1.0373(4) 0.9129(4) 0.0609(3) 1.000 0.056(3) . .
C193 C Uani 1.0657(4) 0.8486(5) 0.0671(3) 1.000 0.063(3) . .
C194 C Uani 1.0263(4) 0.7936(4) 0.0728(3) 1.000 0.055(3) . .
H8 H Uiso 0.11170 0.35180 0.37680 1.000 0.0750 calc R
H9 H Uiso 0.04330 0.43650 0.33470 1.000 0.1060 calc R
H10 H Uiso -0.07660 0.43810 0.39190 1.000 0.1130 calc R
H11 H Uiso -0.12930 0.35100 0.49270 1.000 0.1000 calc R
H12 H Uiso -0.06400 0.26340 0.53570 1.000 0.0960 calc R
H14 H Uiso 0.16210 0.17600 0.38820 1.000 0.0720 calc R
H15 H Uiso 0.13540 0.10420 0.34850 1.000 0.0890 calc R
H16 H Uiso 0.01980 0.05120 0.39360 1.000 0.1130 calc R
H17 H Uiso -0.06780 0.07850 0.46820 1.000 0.1200 calc R
H18 H Uiso -0.04230 0.15160 0.50820 1.000 0.0930 calc R
H20 H Uiso 0.04410 0.08110 0.56380 1.000 0.0560 calc R
H21 H Uiso -0.00350 0.01190 0.66890 1.000 0.0600 calc R
H23 H Uiso -0.06400 -0.00170 0.77980 1.000 0.0620 calc R
H24 H Uiso -0.10810 0.04870 0.85020 1.000 0.0680 calc R
H25 H Uiso -0.09030 0.16990 0.81920 1.000 0.0620 calc R
H26 H Uiso -0.03410 0.24060 0.71350 1.000 0.0550 calc R
H31 H Uiso -0.10550 0.26130 0.64370 1.000 0.0760 calc R
H32 H Uiso -0.19140 0.34000 0.64850 1.000 0.1030 calc R
H33 H Uiso -0.15650 0.46240 0.60810 1.000 0.1350 calc R
H34 H Uiso -0.04090 0.49930 0.57210 1.000 0.1080 calc R
H36 H Uiso 0.08660 0.47210 0.54620 1.000 0.0740 calc R
H37 H Uiso 0.17190 0.39420 0.54300 1.000 0.0650 calc R
H40 H Uiso 0.29410 0.35930 0.46450 1.000 0.1390 calc R
H41 H Uiso 0.38620 0.41420 0.46540 1.000 0.1390 calc R
H42 H Uiso 0.40900 0.37640 0.55670 1.000 0.1080 calc R
H43 H Uiso 0.32980 0.29760 0.64640 1.000 0.1530 calc R
H44 H Uiso 0.23400 0.24310 0.64780 1.000 0.1180 calc R
H46 H Uiso 0.20850 0.11050 0.58290 1.000 0.0630 calc R
H47 H Uiso 0.18960 0.00410 0.67020 1.000 0.0770 calc R
H48 H Uiso 0.12950 0.00440 0.76810 1.000 0.0730 calc R
H49 H Uiso 0.08860 0.10580 0.78210 1.000 0.0690 calc R
H50 H Uiso 0.10760 0.21220 0.69290 1.000 0.0600 calc R
H52 H Uiso 0.42750 0.34510 0.38300 1.000 0.0700 calc R
H53 H Uiso 0.50110 0.43800 0.36200 1.000 0.0890 calc R
H54 H Uiso 0.62160 0.44950 0.29330 1.000 0.1070 calc R
H55 H Uiso 0.66770 0.36000 0.25920 1.000 0.1150 calc R
H56 H Uiso 0.59110 0.26900 0.28080 1.000 0.0890 calc R
H58 H Uiso 0.34760 0.15550 0.48810 1.000 0.0760 calc R
H59 H Uiso 0.36370 0.08290 0.57990 1.000 0.0970 calc R
H60 H Uiso 0.47460 0.04620 0.57690 1.000 0.1060 calc R
H61 H Uiso 0.57420 0.08790 0.48190 1.000 0.1280 calc R
H62 H Uiso 0.55750 0.16000 0.38990 1.000 0.0940 calc R
H64 H Uiso 0.47070 0.08460 0.37490 1.000 0.0580 calc R
H65 H Uiso 0.51100 0.01870 0.31530 1.000 0.0700 calc R
H67 H Uiso 0.57270 0.01360 0.21260 1.000 0.0790 calc R
H68 H Uiso 0.61520 0.07020 0.10230 1.000 0.0850 calc R
H69 H Uiso 0.61100 0.19080 0.05530 1.000 0.0820 calc R
H70 H Uiso 0.56200 0.25590 0.11290 1.000 0.0690 calc R
H75 H Uiso 0.63800 0.27040 0.17490 1.000 0.0830 calc R
H76 H Uiso 0.73410 0.35670 0.11820 1.000 0.1050 calc R
H77 H Uiso 0.71570 0.47410 0.07470 1.000 0.1200 calc R
H78 H Uiso 0.60590 0.51140 0.08540 1.000 0.0990 calc R
H80 H Uiso 0.47460 0.48290 0.12540 1.000 0.0650 calc R
H81 H Uiso 0.37870 0.40070 0.17910 1.000 0.0570 calc R
H84 H Uiso 0.27500 0.37900 0.26340 1.000 0.0660 calc R
H85 H Uiso 0.16910 0.41800 0.25130 1.000 0.0800 calc R
H86 H Uiso 0.10140 0.35220 0.23210 1.000 0.0980 calc R
H87 H Uiso 0.15100 0.25830 0.20750 1.000 0.0970 calc R
H88 H Uiso 0.25490 0.21530 0.22160 1.000 0.0630 calc R
H90 H Uiso 0.33000 0.10390 0.32710 1.000 0.0710 calc R
H91 H Uiso 0.34780 0.00970 0.29260 1.000 0.1150 calc R
H92 H Uiso 0.40210 0.04150 0.18150 1.000 0.1350 calc R
H93 H Uiso 0.42390 0.15560 0.11160 1.000 0.1250 calc R
H94 H Uiso 0.40280 0.24400 0.14650 1.000 0.0820 calc R
H108 H Uiso 0.63810 0.61690 0.26660 1.000 0.0830 calc R
H109 H Uiso 0.60460 0.51900 0.36460 1.000 0.1070 calc R
H110 H Uiso 0.49920 0.51800 0.44590 1.000 0.1170 calc R
H111 H Uiso 0.43020 0.61380 0.43330 1.000 0.1150 calc R
H112 H Uiso 0.46670 0.71270 0.33540 1.000 0.0870 calc R
H114 H Uiso 0.73480 0.78990 0.18390 1.000 0.0610 calc R
H115 H Uiso 0.79280 0.85390 0.21130 1.000 0.0720 calc R
H116 H Uiso 0.72530 0.90440 0.28220 1.000 0.1010 calc R
H117 H Uiso 0.60030 0.88980 0.32410 1.000 0.1020 calc R
H118 H Uiso 0.54510 0.82210 0.29630 1.000 0.0920 calc R
H120 H Uiso 0.56640 0.89240 0.17720 1.000 0.0660 calc R
H121 H Uiso 0.48200 0.96490 0.14880 1.000 0.0800 calc R
H123 H Uiso 0.36130 0.97690 0.14560 1.000 0.0980 calc R
H124 H Uiso 0.25610 0.92920 0.16030 1.000 0.0980 calc R
H125 H Uiso 0.23800 0.80660 0.19600 1.000 0.0910 calc R
H126 H Uiso 0.32530 0.73450 0.21810 1.000 0.0750 calc R
H131 H Uiso 0.34840 0.71950 0.31820 1.000 0.0730 calc R
H132 H Uiso 0.27180 0.64050 0.41890 1.000 0.0950 calc R
H133 H Uiso 0.27070 0.51880 0.44110 1.000 0.1050 calc R
H134 H Uiso 0.34910 0.47580 0.37060 1.000 0.0960 calc R
H136 H Uiso 0.44340 0.49820 0.26810 1.000 0.0680 calc R
H137 H Uiso 0.51580 0.57460 0.16840 1.000 0.0570 calc R
H140 H Uiso 0.67420 0.69750 0.01030 1.000 0.0690 calc R
H141 H Uiso 0.68680 0.65220 -0.06390 1.000 0.0840 calc R
H142 H Uiso 0.58740 0.60350 -0.06200 1.000 0.0730 calc R
H143 H Uiso 0.47520 0.60240 0.01220 1.000 0.0730 calc R
H144 H Uiso 0.46350 0.64650 0.08650 1.000 0.0680 calc R
H146 H Uiso 0.60600 0.86600 0.03050 1.000 0.0620 calc R
H147 H Uiso 0.56140 0.96080 -0.02980 1.000 0.0740 calc R
H148 H Uiso 0.44840 0.95050 -0.02720 1.000 0.0690 calc R
H149 H Uiso 0.37820 0.84700 0.03590 1.000 0.0740 calc R
H150 H Uiso 0.42050 0.75110 0.09640 1.000 0.0620 calc R
H152 H Uiso 0.79030 0.64950 -0.01450 1.000 0.0630 calc R
H153 H Uiso 0.79940 0.56520 -0.05500 1.000 0.0720 calc R
H154 H Uiso 0.90830 0.55440 -0.12640 1.000 0.0870 calc R
H155 H Uiso 1.00480 0.63790 -0.16880 1.000 0.0740 calc R
H156 H Uiso 0.99270 0.72620 -0.13250 1.000 0.0600 calc R
H158 H Uiso 0.73960 0.83070 -0.03290 1.000 0.0530 calc R
H159 H Uiso 0.69150 0.89690 -0.10730 1.000 0.0690 calc R
H160 H Uiso 0.75970 0.93030 -0.21280 1.000 0.0610 calc R
H161 H Uiso 0.87510 0.90000 -0.24650 1.000 0.0610 calc R
H162 H Uiso 0.92390 0.83300 -0.17430 1.000 0.0530 calc R
H164 H Uiso 0.92400 0.90970 -0.10370 1.000 0.0420 calc R
H165 H Uiso 1.02080 0.97740 -0.12610 1.000 0.0460 calc R
H167 H Uiso 1.14390 0.98790 -0.13270 1.000 0.0570 calc R
H168 H Uiso 1.24050 0.93550 -0.11300 1.000 0.0660 calc R
H169 H Uiso 1.23820 0.81320 -0.06500 1.000 0.0650 calc R
H170 H Uiso 1.13800 0.74390 -0.03520 1.000 0.0560 calc R
H175 H Uiso 1.10830 0.73590 -0.12850 1.000 0.0560 calc R
H176 H Uiso 1.17080 0.66080 -0.17210 1.000 0.0740 calc R
H177 H Uiso 1.15900 0.53930 -0.11360 1.000 0.0770 calc R
H178 H Uiso 1.08810 0.49470 -0.00940 1.000 0.0720 calc R
H180 H Uiso 1.00090 0.51160 0.08340 1.000 0.0630 calc R
H181 H Uiso 0.93680 0.58200 0.13120 1.000 0.0560 calc R
H184 H Uiso 0.79770 0.61660 0.18940 1.000 0.1290 calc R
H185 H Uiso 0.75900 0.55900 0.30050 1.000 0.1260 calc R
H186 H Uiso 0.82840 0.58340 0.34860 1.000 0.1530 calc R
H187 H Uiso 0.92230 0.66780 0.29040 1.000 0.1620 calc R
H188 H Uiso 0.94980 0.73070 0.18290 1.000 0.1290 calc R
H190 H Uiso 0.88130 0.87010 0.07300 1.000 0.0570 calc R
H191 H Uiso 0.94720 0.96280 0.06130 1.000 0.0730 calc R
H192 H Uiso 1.06470 0.95160 0.05460 1.000 0.0680 calc R
H193 H Uiso 1.11210 0.84220 0.06750 1.000 0.0760 calc R
H194 H Uiso 1.04650 0.75020 0.07560 1.000 0.0670 calc R

loop_
_atom_type_symbol
_atom_type_description
_atom_type_scat_dispersion_real
_atom_type_scat_dispersion_imag
_atom_type_scat_source
Ru Ru -1.2594 0.8363 'International Tables Vol C Tables 4.2.6.8 and 6.1.1.4'
P P 0.1023 0.0942 'International Tables Vol C Tables 4.2.6.8 and 6.1.1.4'
O O 0.0106 0.0060 'International Tables Vol C Tables 4.2.6.8 and 6.1.1.4'
F F 0.0171 0.0103 'International Tables Vol C Tables 4.2.6.8 and 6.1.1.4'
H H 0.0000 0.0000 'International Tables Vol C Tables 4.2.6.8 and 6.1.1.4'
C C 0.0033 0.0016 'International Tables Vol C Tables 4.2.6.8 and 6.1.1.4'

loop_
_geom_angle_atom_site_label_1
_geom_angle_atom_site_label_2
_geom_angle_atom_site_label_3
_geom_angle
_geom_angle_publ_flag
Ru2 Ru1 P1 135.31(5) yes
Ru2 Ru1 P2 132.69(6) yes
Ru2 Ru1 O3 83.40(12) yes
Ru2 Ru1 C1 95.3(2) yes
P1 Ru1 P2 91.25(6) yes
P1 Ru1 O3 82.71(13) yes
P1 Ru1 C1 94.2(2) yes
P2 Ru1 O3 97.70(12) yes
P2 Ru1 C1 87.5(2) yes
O3 Ru1 C1 174.0(2) yes
Ru1 Ru2 P3 134.95(5) yes
Ru1 Ru2 P4 133.34(6) yes
Ru1 Ru2 O4 84.49(12) yes
Ru1 Ru2 C2 93.1(2) yes
P3 Ru2 P4 91.58(7) yes
P3 Ru2 O4 88.67(13) yes
P3 Ru2 C2 93.1(2) yes
P4 Ru2 O4 95.16(12) yes
P4 Ru2 C2 86.5(2) yes
O4 Ru2 C2 177.6(2) yes
P102 Ru11 C101 85.8(2) yes
O103 Ru11 C101 174.9(3) yes
Ru12 Ru11 P101 133.46(6) yes
Ru12 Ru11 P102 136.96(5) yes
Ru12 Ru11 O103 83.47(12) yes
Ru12 Ru11 C101 92.7(2) yes
P101 Ru11 P102 89.01(7) yes
P101 Ru11 O103 81.57(13) yes
P101 Ru11 C101 98.7(2) yes
P102 Ru11 O103 99.34(13) yes
Ru11 Ru12 P104 135.63(5) yes
Ru11 Ru12 O104 83.45(12) yes
Ru11 Ru12 C102 94.7(2) yes
P103 Ru12 P104 91.33(7) yes
P103 Ru12 O104 88.08(12) yes
P103 Ru12 C102 93.5(2) yes
Ru11 Ru12 P103 132.75(6) yes
P104 Ru12 O104 95.07(13) yes
P104 Ru12 C102 86.1(2) yes
O104 Ru12 C102 178.1(2) yes
C7 P1 C13 98.1(4) yes
C7 P1 C19 108.6(3) yes
C13 P1 C19 102.8(3) yes
Ru1 P1 C19 111.0(2) yes
Ru1 P1 C7 120.8(2) yes
Ru1 P1 C13 113.6(3) yes
Ru1 P2 C38 109.0(2) yes
C39 P2 C45 101.8(3) yes
C38 P2 C45 107.0(3) yes
Ru1 P2 C39 111.6(2) yes
Ru1 P2 C45 120.7(3) yes
C38 P2 C39 105.7(3) yes
Ru2 P3 C63 112.2(2) yes
C51 P3 C57 98.3(4) yes
C51 P3 C63 108.4(3) yes
Ru2 P3 C57 114.6(3) yes
Ru2 P3 C51 117.9(3) yes
C57 P3 C63 103.9(3) yes
C82 P4 C89 103.5(3) yes
C83 P4 C89 103.0(4) yes
Ru2 P4 C82 109.2(2) yes
Ru2 P4 C83 106.6(2) yes
Ru2 P4 C89 124.8(2) yes
C82 P4 C83 109.0(3) yes
Ru11 P101 C107 119.5(3) yes
Ru11 P101 C113 113.6(2) yes
Ru11 P101 C119 111.2(2) yes
C107 P101 C113 99.6(4) yes
C107 P101 C119 108.4(4) yes
C113 P101 C119 102.8(4) yes
Ru11 P102 C138 108.4(2) yes
Ru11 P102 C139 114.2(3) yes
Ru11 P102 C145 123.0(2) yes
C138 P102 C139 104.3(3) yes
C138 P102 C145 107.6(3) yes
C139 P102 C145 97.6(3) yes
Ru12 P103 C157 113.4(2) yes
Ru12 P103 C163 113.2(2) yes
C151 P103 C157 98.1(3) yes
C151 P103 C163 109.4(3) yes
C157 P103 C163 104.3(3) yes
Ru12 P103 C151 116.8(2) yes
Ru12 P104 C183 110.7(3) yes
Ru12 P104 C189 123.6(2) yes
Ru12 P104 C182 108.6(2) yes
C182 P104 C189 105.3(3) yes
C183 P104 C189 101.1(4) yes
C182 P104 C183 106.2(4) yes
Ru1 O3 C3 122.9(4) yes
Ru2 O4 C3 121.3(4) yes
Ru11 O103 C103 122.0(4) yes
Ru12 O104 C103 122.9(4) yes
Ru1 C1 O1 179.0(7) yes
Ru2 C2 O2 177.9(6) yes
O3 C3 C4 117.0(6) yes
O3 C3 O4 127.2(6) yes
O4 C3 C4 115.8(6) yes
C3 C4 C5 116.3(8) no
F1 C4 C3 110.8(7) yes
F1 C4 F2 106.5(7) yes
F2 C4 C5 107.6(7) yes
F1 C4 C5 106.7(7) yes
F2 C4 C3 108.5(6) yes
F3 C5 C6 109.2(7) yes
F3 C5 C4 104.0(7) yes
F3 C5 F4 105.7(7) yes
F4 C5 C4 109.2(7) yes
F4 C5 C6 108.7(8) yes
C4 C5 C6 119.3(9) no
O5 C6 O6 133.5(12) yes
O5 C6 C5 114.8(10) yes
O6 C6 C5 111.5(10) yes
P1 C7 C8 117.9(6) yes
P1 C7 C12 123.3(6) yes
C8 C7 C12 118.5(8) no
C7 C8 C9 119.6(8) no
C8 C9 C10 122.0(8) no
C9 C10 C11 118.0(10) no
C10 C11 C12 121.8(9) no
C7 C12 C11 120.2(8) no
P1 C13 C14 123.2(7) yes
P1 C13 C18 118.9(6) yes
C14 C13 C18 117.9(8) no
C13 C14 C15 121.9(8) no
C14 C15 C16 118.3(8) no
C15 C16 C17 121.3(10) no
C16 C17 C18 120.5(11) no
C13 C18 C17 119.9(9) no
C20 C19 C28 119.2(6) no
P1 C19 C20 117.5(5) yes
P1 C19 C28 122.9(5) yes
C19 C20 C21 121.2(7) no
C20 C21 C22 121.3(8) no
C23 C22 C27 118.8(6) no
C21 C22 C27 119.6(6) no
C21 C22 C23 121.6(7) no
C22 C23 C24 120.1(7) no
C23 C24 C25 122.0(6) no
C24 C25 C26 118.5(7) no
C25 C26 C27 121.8(8) no
C22 C27 C28 118.8(6) no
C26 C27 C28 122.4(6) no
C22 C27 C26 118.7(6) no
C19 C28 C27 119.7(6) no
C19 C28 C29 122.8(6) no
C27 C28 C29 117.1(6) no
C28 C29 C30 121.0(6) no
C30 C29 C38 118.1(6) no
C28 C29 C38 121.0(6) no
C29 C30 C35 120.4(7) no
C31 C30 C35 117.8(8) no
C29 C30 C31 121.8(8) no
C30 C31 C32 122.3(8) no
C31 C32 C33 118.8(10) no
C32 C33 C34 120.7(12) no
C33 C34 C35 120.8(10) no
C30 C35 C34 119.5(8) no
C30 C35 C36 118.2(8) no
C34 C35 C36 122.3(8) no
C35 C36 C37 122.2(8) no
C36 C37 C38 119.8(8) no
C29 C38 C37 121.1(7) no
P2 C38 C29 121.6(5) yes
P2 C38 C37 117.0(5) yes
P2 C39 C40 121.7(6) yes
P2 C39 C44 120.4(6) yes
C40 C39 C44 117.7(8) no
C39 C40 C41 121.2(8) no
C40 C41 C42 120.2(9) no
C41 C42 C43 118.2(11) no
C42 C43 C44 122.5(10) no
C39 C44 C43 120.0(9) no
P2 C45 C46 119.4(5) yes
P2 C45 C50 122.0(7) yes
C46 C45 C50 118.5(7) no
C45 C46 C47 123.7(7) no
C46 C47 C48 116.7(8) no
C47 C48 C49 123.1(8) no
C48 C49 C50 118.6(7) no
C45 C50 C49 119.5(8) no
P3 C51 C52 120.6(6) yes
P3 C51 C56 121.9(7) yes
C52 C51 C56 117.5(9) no
C51 C52 C53 123.2(8) no
C52 C53 C54 118.2(9) no
C53 C54 C55 120.1(10) no
C54 C55 C56 119.3(10) no
C51 C56 C55 121.7(10) no
P3 C57 C58 121.1(7) yes
C58 C57 C62 118.9(7) no
P3 C57 C62 119.9(6) yes
C57 C58 C59 119.5(8) no
C58 C59 C60 121.3(7) no
C59 C60 C61 120.1(9) no
C60 C61 C62 118.2(11) no
C57 C62 C61 122.0(8) no
C64 C63 C72 119.1(6) no
P3 C63 C64 117.2(5) yes
P3 C63 C72 123.2(5) yes
C63 C64 C65 122.2(6) no
C64 C65 C66 119.8(8) no
C65 C66 C67 120.1(8) no
C65 C66 C71 119.3(7) no
C67 C66 C71 120.7(6) no
C66 C67 C68 119.6(8) no
C67 C68 C69 119.3(9) no
C68 C69 C70 122.1(8) no
C69 C70 C71 120.8(8) no
C66 C71 C70 117.5(7) no
C66 C71 C72 119.7(6) no
C70 C71 C72 122.8(7) no
C63 C72 C71 119.6(6) no
C63 C72 C73 122.5(6) no
C71 C72 C73 117.9(6) no
C74 C73 C82 118.6(6) no
C72 C73 C74 121.0(6) no
C72 C73 C82 120.4(6) no
C73 C74 C79 119.4(7) no
C75 C74 C79 119.4(8) no
C73 C74 C75 121.2(8) no
C74 C75 C76 118.6(9) no
C75 C76 C77 120.7(10) no
C76 C77 C78 122.5(11) no
C77 C78 C79 120.6(10) no
C74 C79 C80 119.7(7) no
C78 C79 C80 122.2(8) no
C74 C79 C78 118.1(8) no
C79 C80 C81 120.1(8) no
C80 C81 C82 121.5(8) no
P4 C82 C81 119.1(5) yes
C73 C82 C81 120.4(6) no
P4 C82 C73 120.3(5) yes
P4 C83 C88 120.4(7) yes
P4 C83 C84 121.7(6) yes
C84 C83 C88 117.3(8) no
C83 C84 C85 121.0(8) no
C84 C85 C86 121.2(10) no
C85 C86 C87 117.9(10) no
C86 C87 C88 122.3(9) no
C83 C88 C87 120.0(8) no
P4 C89 C90 121.0(6) yes
P4 C89 C94 117.7(7) yes
C90 C89 C94 121.3(8) no
C89 C90 C91 120.0(9) no
C90 C91 C92 115.5(11) no
C91 C92 C93 123.0(14) no
C92 C93 C94 119.8(12) no
C89 C94 C93 120.4(10) no
C7 C8 H8 120.00 no
C9 C8 H8 120.00 no
C8 C9 H9 119.00 no
C10 C9 H9 119.00 no
C11 C10 H10 121.00 no
C9 C10 H10 121.00 no
C10 C11 H11 119.00 no
C12 C11 H11 119.00 no
C7 C12 H12 120.00 no
C11 C12 H12 120.00 no
C13 C14 H14 119.00 no
C15 C14 H14 119.00 no
C14 C15 H15 121.00 no
C16 C15 H15 121.00 no
C15 C16 H16 119.00 no
C17 C16 H16 119.00 no
C16 C17 H17 120.00 no
C18 C17 H17 120.00 no
C13 C18 H18 120.00 no
C17 C18 H18 120.00 no
C21 C20 H20 119.00 no
C19 C20 H20 120.00 no
C22 C21 H21 119.00 no
C20 C21 H21 119.00 no
C24 C23 H23 120.00 no
C22 C23 H23 120.00 no
C23 C24 H24 119.00 no
C25 C24 H24 119.00 no
C26 C25 H25 121.00 no
C24 C25 H25 121.00 no
C27 C26 H26 119.00 no
C25 C26 H26 119.00 no
C30 C31 H31 119.00 no
C32 C31 H31 119.00 no
C31 C32 H32 121.00 no
C33 C32 H32 121.00 no
C34 C33 H33 120.00 no
C32 C33 H33 120.00 no
C33 C34 H34 120.00 no
C35 C34 H34 120.00 no
C35 C36 H36 119.00 no
C37 C36 H36 119.00 no
C38 C37 H37 120.00 no
C36 C37 H37 120.00 no
C39 C40 H40 119.00 no
C41 C40 H40 119.00 no
C42 C41 H41 120.00 no
C40 C41 H41 120.00 no
C43 C42 H42 121.00 no
C41 C42 H42 121.00 no
C42 C43 H43 119.00 no
C44 C43 H43 119.00 no
C39 C44 H44 120.00 no
C43 C44 H44 120.00 no
C45 C46 H46 118.00 no
C47 C46 H46 118.00 no
C46 C47 H47 122.00 no
C48 C47 H47 122.00 no
C47 C48 H48 119.00 no
C49 C48 H48 118.00 no
C48 C49 H49 121.00 no
C50 C49 H49 121.00 no
C45 C50 H50 120.00 no
C49 C50 H50 120.00 no
C51 C52 H52 119.00 no
C53 C52 H52 118.00 no
C52 C53 H53 121.00 no
C54 C53 H53 121.00 no
C55 C54 H54 120.00 no
C53 C54 H54 120.00 no
C56 C55 H55 120.00 no
C54 C55 H55 120.00 no
C55 C56 H56 119.00 no
C51 C56 H56 119.00 no
C57 C58 H58 120.00 no
C59 C58 H58 120.00 no
C60 C59 H59 119.00 no
C58 C59 H59 119.00 no
C59 C60 H60 120.00 no
C61 C60 H60 120.00 no
C60 C61 H61 121.00 no
C62 C61 H61 121.00 no
C61 C62 H62 119.00 no
C57 C62 H62 119.00 no
C63 C64 H64 119.00 no
C65 C64 H64 119.00 no
C66 C65 H65 120.00 no
C64 C65 H65 120.00 no
C66 C67 H67 120.00 no
C68 C67 H67 120.00 no
C67 C68 H68 120.00 no
C69 C68 H68 120.00 no
C70 C69 H69 119.00 no
C68 C69 H69 119.00 no
C71 C70 H70 120.00 no
C69 C70 H70 120.00 no
C76 C75 H75 121.00 no
C74 C75 H75 121.00 no
C75 C76 H76 120.00 no
C77 C76 H76 120.00 no
C78 C77 H77 119.00 no
C76 C77 H77 119.00 no
C77 C78 H78 120.00 no
C79 C78 H78 120.00 no
C79 C80 H80 120.00 no
C81 C80 H80 120.00 no
C82 C81 H81 119.00 no
C80 C81 H81 119.00 no
C83 C84 H84 119.00 no
C85 C84 H84 120.00 no
C84 C85 H85 119.00 no
C86 C85 H85 119.00 no
C85 C86 H86 121.00 no
C87 C86 H86 121.00 no
C86 C87 H87 119.00 no
C88 C87 H87 119.00 no
C83 C88 H88 120.00 no
C87 C88 H88 120.00 no
C89 C90 H90 120.00 no
C91 C90 H90 120.00 no
C90 C91 H91 122.00 no
C92 C91 H91 122.00 no
C91 C92 H92 118.00 no
C93 C92 H92 119.00 no
C92 C93 H93 120.00 no
C94 C93 H93 120.00 no
C89 C94 H94 120.00 no
C93 C94 H94 120.00 no
Ru11 C101 O101 177.6(6) yes
Ru12 C102 O102 177.8(6) yes
O103 C103 O104 127.2(6) yes
O103 C103 C104 116.1(6) yes
O104 C103 C104 116.7(6) yes
F101 C104 F102 107.7(5) yes
F101 C104 C103 109.6(5) yes
F101 C104 C105 108.8(6) yes
F102 C104 C103 110.2(6) yes
F102 C104 C105 106.5(6) yes
C103 C104 C105 113.9(6) no
F103 C105 F104 105.1(6) yes
F103 C105 C104 107.4(6) yes
F103 C105 C106 110.8(6) yes
F104 C105 C104 106.6(6) yes
F104 C105 C106 109.7(5) yes
C104 C105 C106 116.6(6) no
O105 C106 O106 130.7(7) yes
O105 C106 C105 113.8(6) yes
O106 C106 C105 115.5(6) yes
P101 C107 C108 118.0(6) yes
P101 C107 C112 123.3(7) yes
C108 C107 C112 118.5(7) no
C107 C108 C109 122.2(9) no
C108 C109 C110 118.2(10) no
C109 C110 C111 121.1(9) no
C110 C111 C112 119.4(9) no
C107 C112 C111 120.5(10) no
P101 C113 C114 121.4(6) yes
P101 C113 C118 120.2(7) yes
C114 C113 C118 118.2(8) no
C113 C114 C115 122.4(7) no
C114 C115 C116 118.6(8) no
C115 C116 C117 120.5(9) no
C116 C117 C118 118.3(9) no
C113 C118 C117 122.0(8) no
P101 C119 C120 116.7(6) yes
P101 C119 C128 122.5(7) yes
C120 C119 C128 120.4(7) no
C119 C120 C121 120.9(8) no
C120 C121 C122 120.3(8) no
C121 C122 C123 121.9(9) no
C121 C122 C127 118.5(8) no
C123 C122 C127 119.5(8) no
C122 C123 C124 122.1(10) no
C123 C124 C125 119.2(10) no
C124 C125 C126 120.4(9) no
C125 C126 C127 120.3(9) no
C122 C127 C126 118.5(8) no
C122 C127 C128 120.2(7) no
C126 C127 C128 121.2(8) no
C119 C128 C127 119.5(8) no
C119 C128 C129 120.5(7) no
C127 C128 C129 119.7(7) no
C128 C129 C130 121.3(7) no
C128 C129 C138 120.4(6) no
C130 C129 C138 118.3(7) no
C129 C130 C131 120.5(8) no
C129 C130 C135 119.1(7) no
C131 C130 C135 120.4(7) no
C130 C131 C132 120.9(8) no
C131 C132 C133 117.7(8) no
C132 C133 C134 122.2(8) no
C133 C134 C135 119.4(9) no
C130 C135 C134 119.3(7) no
C130 C135 C136 120.6(7) no
C134 C135 C136 120.1(8) no
C135 C136 C137 121.1(8) no
C136 C137 C138 119.5(6) no
P102 C138 C129 122.0(5) yes
P102 C138 C137 116.3(5) yes
C129 C138 C137 121.2(6) no
P102 C139 C140 120.4(6) yes
P102 C139 C144 120.3(6) yes
C140 C139 C144 118.7(7) no
C139 C140 C141 121.0(8) no
C140 C141 C142 120.0(7) no
C141 C142 C143 120.0(7) no
C142 C143 C144 119.5(8) no
C139 C144 C143 120.9(7) no
P102 C145 C146 118.6(5) yes
P102 C145 C150 122.9(5) yes
C146 C145 C150 118.2(6) no
C145 C146 C147 119.4(7) no
C146 C147 C148 120.6(8) no
C147 C148 C149 120.6(8) no
C148 C149 C150 120.1(8) no
C145 C150 C149 121.1(7) no
P103 C151 C152 116.6(5) yes
P103 C151 C156 123.3(6) yes
C152 C151 C156 119.6(7) no
C151 C152 C153 120.5(7) no
C152 C153 C154 119.3(9) no
C153 C154 C155 120.9(8) no
C154 C155 C156 119.0(8) no
C151 C156 C155 120.5(8) no
P103 C157 C158 124.9(5) yes
P103 C157 C162 117.2(5) yes
C158 C157 C162 117.8(6) no
C157 C158 C159 121.3(6) no
C158 C159 C160 119.6(8) no
C159 C160 C161 120.9(7) no
C160 C161 C162 120.2(6) no
C157 C162 C161 120.2(6) no
P103 C163 C164 116.5(5) yes
P103 C163 C172 123.4(5) yes
C164 C163 C172 119.6(6) no
C163 C164 C165 120.9(6) no
C164 C165 C166 121.0(6) no
C165 C166 C167 121.4(6) no
C165 C166 C171 119.3(6) no
C167 C166 C171 119.3(6) no
C166 C167 C168 120.4(7) no
C167 C168 C169 120.6(8) no
C168 C169 C170 120.1(8) no
C169 C170 C171 121.3(7) no
C166 C171 C170 118.4(6) no
C166 C171 C172 119.8(6) no
C170 C171 C172 121.7(6) no
C163 C172 C171 119.1(6) no
C163 C172 C173 121.8(6) no
C171 C172 C173 119.0(6) no
C172 C173 C174 120.2(6) no
C172 C173 C182 120.9(6) no
C174 C173 C182 118.9(6) no
C173 C174 C175 121.3(6) no
C173 C174 C179 119.9(6) no
C175 C174 C179 118.7(6) no
C174 C175 C176 119.4(7) no
C175 C176 C177 122.3(8) no
C176 C177 C178 118.9(8) no
C177 C178 C179 121.9(8) no
C174 C179 C178 118.7(6) no
C174 C179 C180 118.8(7) no
C178 C179 C180 122.5(7) no
C179 C180 C181 122.5(7) no
C180 C181 C182 120.3(6) no
P104 C182 C173 121.5(5) yes
P104 C182 C181 118.8(5) yes
C173 C182 C181 119.4(6) no
P104 C183 C184 121.0(7) yes
P104 C183 C188 121.7(7) yes
C184 C183 C188 117.3(7) no
C183 C184 C185 122.4(10) no
C184 C185 C186 116.7(10) no
C185 C186 C187 121.5(10) no
C186 C187 C188 118.8(12) no
C183 C188 C187 123.1(11) no
P104 C189 C190 121.8(6) yes
P104 C189 C194 119.0(6) yes
C190 C189 C194 118.9(7) no
C189 C190 C191 121.3(8) no
C190 C191 C192 120.9(8) no
C191 C192 C193 118.6(8) no
C192 C193 C194 120.0(8) no
C189 C194 C193 120.2(8) no
C107 C108 H108 119.00 no
C109 C108 H108 119.00 no
C108 C109 H109 121.00 no
C110 C109 H109 121.00 no
C109 C110 H110 119.00 no
C111 C110 H110 119.00 no
C110 C111 H111 120.00 no
C112 C111 H111 120.00 no
C107 C112 H112 120.00 no
C111 C112 H112 120.00 no
C113 C114 H114 119.00 no
C115 C114 H114 119.00 no
C114 C115 H115 121.00 no
C116 C115 H115 121.00 no
C115 C116 H116 120.00 no
C117 C116 H116 120.00 no
C116 C117 H117 121.00 no
C118 C117 H117 121.00 no
C113 C118 H118 119.00 no
C117 C118 H118 119.00 no
C119 C120 H120 120.00 no
C121 C120 H120 119.00 no
C120 C121 H121 120.00 no
C122 C121 H121 120.00 no
C122 C123 H123 119.00 no
C124 C123 H123 119.00 no
C123 C124 H124 120.00 no
C125 C124 H124 120.00 no
C124 C125 H125 120.00 no
C126 C125 H125 120.00 no
C125 C126 H126 120.00 no
C127 C126 H126 120.00 no
C130 C131 H131 120.00 no
C132 C131 H131 120.00 no
C131 C132 H132 121.00 no
C133 C132 H132 121.00 no
C132 C133 H133 119.00 no
C134 C133 H133 119.00 no
C133 C134 H134 120.00 no
C135 C134 H134 120.00 no
C135 C136 H136 120.00 no
C137 C136 H136 119.00 no
C136 C137 H137 120.00 no
C138 C137 H137 120.00 no
C139 C140 H140 120.00 no
C141 C140 H140 120.00 no
C140 C141 H141 120.00 no
C142 C141 H141 120.00 no
C141 C142 H142 120.00 no
C143 C142 H142 120.00 no
C142 C143 H143 120.00 no
C144 C143 H143 120.00 no
C139 C144 H144 120.00 no
C143 C144 H144 120.00 no
C145 C146 H146 120.00 no
C147 C146 H146 120.00 no
C146 C147 H147 120.00 no
C148 C147 H147 120.00 no
C147 C148 H148 120.00 no
C149 C148 H148 120.00 no
C148 C149 H149 120.00 no
C150 C149 H149 120.00 no
C145 C150 H150 119.00 no
C149 C150 H150 119.00 no
C151 C152 H152 120.00 no
C153 C152 H152 120.00 no
C152 C153 H153 120.00 no
C154 C153 H153 120.00 no
C153 C154 H154 120.00 no
C155 C154 H154 119.00 no
C154 C155 H155 121.00 no
C156 C155 H155 120.00 no
C151 C156 H156 120.00 no
C155 C156 H156 120.00 no
C157 C158 H158 119.00 no
C159 C158 H158 119.00 no
C158 C159 H159 120.00 no
C160 C159 H159 120.00 no
C159 C160 H160 120.00 no
C161 C160 H160 120.00 no
C160 C161 H161 120.00 no
C162 C161 H161 120.00 no
C157 C162 H162 120.00 no
C161 C162 H162 120.00 no
C163 C164 H164 120.00 no
C165 C164 H164 119.00 no
C164 C165 H165 120.00 no
C166 C165 H165 119.00 no
C166 C167 H167 120.00 no
C168 C167 H167 120.00 no
C167 C168 H168 120.00 no
C169 C168 H168 120.00 no
C168 C169 H169 120.00 no
C170 C169 H169 120.00 no
C169 C170 H170 119.00 no
C171 C170 H170 119.00 no
C174 C175 H175 120.00 no
C176 C175 H175 120.00 no
C175 C176 H176 119.00 no
C177 C176 H176 119.00 no
C176 C177 H177 121.00 no
C178 C177 H177 121.00 no
C177 C178 H178 119.00 no
C179 C178 H178 119.00 no
C179 C180 H180 119.00 no
C181 C180 H180 119.00 no
C180 C181 H181 120.00 no
C182 C181 H181 120.00 no
C183 C184 H184 119.00 no
C185 C184 H184 119.00 no
C184 C185 H185 122.00 no
C186 C185 H185 122.00 no
C185 C186 H186 119.00 no
C187 C186 H186 119.00 no
C186 C187 H187 121.00 no
C188 C187 H187 121.00 no
C183 C188 H188 118.00 no
C187 C188 H188 118.00 no
C189 C190 H190 119.00 no
C191 C190 H190 119.00 no
C190 C191 H191 120.00 no
C192 C191 H191 120.00 no
C191 C192 H192 121.00 no
C193 C192 H192 121.00 no
C192 C193 H193 120.00 no
C194 C193 H193 120.00 no
C189 C194 H194 120.00 no
C193 C194 H194 120.00 no

loop_
_geom_bond_atom_site_label_1
_geom_bond_atom_site_label_2
_geom_bond_distance
_geom_bond_publ_flag
Ru1 Ru2 2.7111(8) yes
Ru1 P1 2.328(2) yes
Ru1 P2 2.3444(17) yes
Ru1 O3 2.133(5) yes
Ru1 C1 1.816(8) yes
Ru2 P3 2.325(2) yes
Ru2 P4 2.3452(16) yes
Ru2 O4 2.133(4) yes
Ru2 C2 1.828(8) yes
Ru11 C101 1.830(8) yes
Ru11 P101 2.3302(19) yes
Ru11 P102 2.347(2) yes
Ru11 Ru12 2.7205(9) yes
Ru11 O103 2.146(5) yes
Ru12 C102 1.801(9) yes
Ru12 P104 2.354(2) yes
Ru12 O104 2.134(5) yes
Ru12 P103 2.3182(18) yes
P1 C19 1.823(7) yes
P1 C13 1.833(9) yes
P1 C7 1.810(8) yes
P2 C45 1.824(7) yes
P2 C39 1.846(8) yes
P2 C38 1.858(7) yes
P3 C51 1.817(9) yes
P3 C57 1.839(7) yes
P3 C63 1.820(7) yes
P4 C82 1.840(7) yes
P4 C89 1.829(9) yes
P4 C83 1.816(9) yes
P101 C113 1.842(9) yes
P101 C119 1.849(8) yes
P101 C107 1.814(7) yes
P102 C145 1.822(7) yes
P102 C138 1.841(7) yes
P102 C139 1.845(7) yes
P103 C163 1.836(7) yes
P103 C157 1.828(7) yes
P103 C151 1.827(7) yes
P104 C182 1.836(7) yes
P104 C189 1.811(7) yes
P104 C183 1.840(7) yes
F1 C4 1.358(10) yes
F2 C4 1.371(10) yes
F3 C5 1.437(11) yes
F4 C5 1.365(10) yes
F101 C104 1.343(8) yes
F102 C104 1.346(8) yes
F103 C105 1.343(11) yes
F104 C105 1.363(8) yes
O1 C1 1.164(10) yes
O2 C2 1.128(10) yes
O3 C3 1.253(8) yes
O4 C3 1.275(8) yes
O5 C6 1.222(16) yes
O6 C6 1.224(16) yes
O101 C101 1.152(10) yes
O102 C102 1.177(10) yes
O103 C103 1.247(8) yes
O104 C103 1.253(8) yes
O105 C106 1.231(8) yes
O106 C106 1.204(8) yes
C3 C4 1.522(11) no
C4 C5 1.467(13) no
C5 C6 1.561(15) no
C7 C8 1.412(10) no
C7 C12 1.381(11) no
C8 C9 1.391(14) no
C9 C10 1.369(15) no
C10 C11 1.383(13) no
C11 C12 1.391(14) no
C13 C14 1.376(11) no
C13 C18 1.396(13) no
C14 C15 1.366(13) no
C15 C16 1.390(16) no
C16 C17 1.328(15) no
C17 C18 1.380(15) no
C19 C20 1.413(11) no
C19 C28 1.388(9) no
C20 C21 1.361(9) no
C21 C22 1.400(10) no
C22 C23 1.432(9) no
C22 C27 1.400(10) no
C23 C24 1.337(11) no
C24 C25 1.400(12) no
C25 C26 1.372(9) no
C26 C27 1.400(10) no
C27 C28 1.457(9) no
C28 C29 1.496(10) no
C29 C30 1.433(11) no
C29 C38 1.391(10) no
C30 C31 1.409(12) no
C30 C35 1.410(12) no
C31 C32 1.357(14) no
C32 C33 1.443(17) no
C33 C34 1.323(17) no
C34 C35 1.432(14) no
C35 C36 1.413(12) no
C36 C37 1.344(12) no
C37 C38 1.416(11) no
C39 C44 1.333(11) no
C39 C40 1.393(12) no
C40 C41 1.366(17) no
C41 C42 1.378(15) no
C42 C43 1.312(16) no
C43 C44 1.408(17) no
C45 C50 1.393(10) no
C45 C46 1.348(12) no
C46 C47 1.400(10) no
C47 C48 1.344(11) no
C48 C49 1.378(13) no
C49 C50 1.407(10) no
C51 C52 1.363(12) no
C51 C56 1.393(12) no
C52 C53 1.384(13) no
C53 C54 1.402(14) no
C54 C55 1.383(17) no
C55 C56 1.384(16) no
C57 C62 1.380(13) no
C57 C58 1.384(10) no
C58 C59 1.394(11) no
C59 C60 1.374(17) no
C60 C61 1.386(14) no
C61 C62 1.399(13) no
C63 C64 1.388(11) no
C63 C72 1.407(9) no
C64 C65 1.374(12) no
C65 C66 1.411(9) no
C66 C67 1.400(12) no
C66 C71 1.415(12) no
C67 C68 1.404(12) no
C68 C69 1.383(15) no
C69 C70 1.348(13) no
C70 C71 1.427(9) no
C71 C72 1.418(10) no
C72 C73 1.508(10) no
C73 C74 1.435(11) no
C73 C82 1.387(10) no
C74 C75 1.434(13) no
C74 C79 1.440(12) no
C75 C76 1.401(14) no
C76 C77 1.388(17) no
C77 C78 1.336(16) no
C78 C79 1.436(13) no
C79 C80 1.397(12) no
C80 C81 1.363(12) no
C81 C82 1.424(11) no
C83 C84 1.394(12) no
C83 C88 1.409(12) no
C84 C85 1.404(13) no
C85 C86 1.378(15) no
C86 C87 1.369(15) no
C87 C88 1.400(13) no
C89 C90 1.364(12) no
C89 C94 1.405(11) no
C90 C91 1.415(15) no
C91 C92 1.44(2) no
C92 C93 1.35(2) no
C93 C94 1.338(19) no
C8 H8 0.9500 no
C9 H9 0.9500 no
C10 H10 0.9500 no
C11 H11 0.9500 no
C12 H12 0.9500 no
C14 H14 0.9500 no
C15 H15 0.9500 no
C16 H16 0.9500 no
C17 H17 0.9500 no
C18 H18 0.9500 no
C20 H20 0.9500 no
C21 H21 0.9500 no
C23 H23 0.9500 no
C24 H24 0.9500 no
C25 H25 0.9500 no
C26 H26 0.9500 no
C31 H31 0.9500 no
C32 H32 0.9500 no
C33 H33 0.9500 no
C34 H34 0.9500 no
C36 H36 0.9500 no
C37 H37 0.9500 no
C40 H40 0.9500 no
C41 H41 0.9500 no
C42 H42 0.9500 no
C43 H43 0.9500 no
C44 H44 0.9500 no
C46 H46 0.9500 no
C47 H47 0.9500 no
C48 H48 0.9500 no
C49 H49 0.9500 no
C50 H50 0.9500 no
C52 H52 0.9500 no
C53 H53 0.9500 no
C54 H54 0.9500 no
C55 H55 0.9500 no
C56 H56 0.9500 no
C58 H58 0.9500 no
C59 H59 0.9500 no
C60 H60 0.9500 no
C61 H61 0.9500 no
C62 H62 0.9500 no
C64 H64 0.9500 no
C65 H65 0.9500 no
C67 H67 0.9500 no
C68 H68 0.9500 no
C69 H69 0.9500 no
C70 H70 0.9500 no
C75 H75 0.9500 no
C76 H76 0.9500 no
C77 H77 0.9500 no
C78 H78 0.9500 no
C80 H80 0.9500 no
C81 H81 0.9500 no
C84 H84 0.9500 no
C85 H85 0.9500 no
C86 H86 0.9500 no
C87 H87 0.9500 no
C88 H88 0.9500 no
C90 H90 0.9500 no
C91 H91 0.9500 no
C92 H92 0.9500 no
C93 H93 0.9500 no
C94 H94 0.9500 no
C103 C104 1.527(10) no
C104 C105 1.511(10) no
C105 C106 1.575(10) no
C107 C108 1.379(13) no
C107 C112 1.378(12) no
C108 C109 1.431(13) no
C109 C110 1.370(15) no
C110 C111 1.383(19) no
C111 C112 1.433(14) no
C113 C114 1.388(12) no
C113 C118 1.373(13) no
C114 C115 1.370(12) no
C115 C116 1.404(13) no
C116 C117 1.396(13) no
C117 C118 1.395(14) no
C119 C120 1.404(12) no
C119 C128 1.380(10) no
C120 C121 1.389(13) no
C121 C122 1.440(13) no
C122 C123 1.399(14) no
C122 C127 1.394(13) no
C123 C124 1.348(14) no
C124 C125 1.403(16) no
C125 C126 1.381(13) no
C126 C127 1.412(11) no
C127 C128 1.456(11) no
C128 C129 1.469(12) no
C129 C130 1.448(10) no
C129 C138 1.393(10) no
C130 C131 1.391(11) no
C130 C135 1.410(12) no
C131 C132 1.417(11) no
C132 C133 1.421(15) no
C133 C134 1.374(14) no
C134 C135 1.427(10) no
C135 C136 1.391(11) no
C136 C137 1.374(9) no
C137 C138 1.425(10) no
C139 C140 1.348(11) no
C139 C144 1.413(12) no
C140 C141 1.399(11) no
C141 C142 1.384(14) no
C142 C143 1.373(12) no
C143 C144 1.383(11) no
C145 C146 1.408(10) no
C145 C150 1.391(10) no
C146 C147 1.377(12) no
C147 C148 1.375(13) no
C148 C149 1.356(12) no
C149 C150 1.371(12) no
C151 C152 1.401(11) no
C151 C156 1.381(11) no
C152 C153 1.375(11) no
C153 C154 1.371(14) no
C154 C155 1.411(14) no
C155 C156 1.371(12) no
C157 C158 1.360(10) no
C157 C162 1.433(9) no
C158 C159 1.406(11) no
C159 C160 1.364(11) no
C160 C161 1.364(12) no
C161 C162 1.378(10) no
C163 C164 1.425(10) no
C163 C172 1.395(10) no
C164 C165 1.353(10) no
C165 C166 1.412(10) no
C166 C167 1.425(10) no
C166 C171 1.406(10) no
C167 C168 1.361(11) no
C168 C169 1.396(12) no
C169 C170 1.370(11) no
C170 C171 1.412(10) no
C171 C172 1.434(10) no
C172 C173 1.483(9) no
C173 C174 1.431(10) no
C173 C182 1.412(9) no
C174 C175 1.426(9) no
C174 C179 1.407(9) no
C175 C176 1.351(12) no
C176 C177 1.404(13) no
C177 C178 1.339(12) no
C178 C179 1.415(11) no
C179 C180 1.397(9) no
C180 C181 1.347(11) no
C181 C182 1.421(9) no
C183 C184 1.384(14) no
C183 C188 1.378(15) no
C184 C185 1.426(12) no
C185 C186 1.432(18) no
C186 C187 1.354(19) no
C187 C188 1.408(12) no
C189 C190 1.350(11) no
C189 C194 1.416(11) no
C190 C191 1.380(12) no
C191 C192 1.392(12) no
C192 C193 1.388(14) no
C193 C194 1.391(13) no
C108 H108 0.9500 no
C109 H109 0.9500 no
C110 H110 0.9500 no
C111 H111 0.9500 no
C112 H112 0.9500 no
C114 H114 0.9500 no
C115 H115 0.9500 no
C116 H116 0.9500 no
C117 H117 0.9500 no
C118 H118 0.9500 no
C120 H120 0.9500 no
C121 H121 0.9500 no
C123 H123 0.9500 no
C124 H124 0.9500 no
C125 H125 0.9500 no
C126 H126 0.9500 no
C131 H131 0.9500 no
C132 H132 0.9500 no
C133 H133 0.9500 no
C134 H134 0.9500 no
C136 H136 0.9500 no
C137 H137 0.9500 no
C140 H140 0.9500 no
C141 H141 0.9500 no
C142 H142 0.9500 no
C143 H143 0.9500 no
C144 H144 0.9500 no
C146 H146 0.9500 no
C147 H147 0.9500 no
C148 H148 0.9500 no
C149 H149 0.9500 no
C150 H150 0.9500 no
C152 H152 0.9500 no
C153 H153 0.9500 no
C154 H154 0.9500 no
C155 H155 0.9500 no
C156 H156 0.9500 no
C158 H158 0.9500 no
C159 H159 0.9500 no
C160 H160 0.9500 no
C161 H161 0.9500 no
C162 H162 0.9500 no
C164 H164 0.9500 no
C165 H165 0.9500 no
C167 H167 0.9500 no
C168 H168 0.9500 no
C169 H169 0.9500 no
C170 H170 0.9500 no
C175 H175 0.9500 no
C176 H176 0.9500 no
C177 H177 0.9500 no
C178 H178 0.9500 no
C180 H180 0.9500 no
C181 H181 0.9500 no
C184 H184 0.9500 no
C185 H185 0.9500 no
C186 H186 0.9500 no
C187 H187 0.9500 no
C188 H188 0.9500 no
C190 H190 0.9500 no
C191 H191 0.9500 no
C192 H192 0.9500 no
C193 H193 0.9500 no
C194 H194 0.9500 no

loop_
_geom_contact_atom_site_label_1
_geom_contact_atom_site_label_2
_geom_contact_distance
_geom_contact_site_symmetry_2
_geom_contact_publ_flag
Ru1 O4 3.285(5) . no
Ru1 C2 3.350(7) . no
Ru1 C3 3.003(7) . no
Ru2 C3 3.001(7) . no
Ru2 O3 3.252(4) . no
Ru2 C1 3.400(8) . no
Ru11 O104 3.261(4) . no
Ru11 C102 3.383(8) . no
Ru11 C103 2.999(7) . no
Ru12 C103 3.004(7) . no
Ru12 O103 3.268(5) . no
Ru12 C101 3.351(7) . no
Ru1 H58 3.5200 . no
Ru1 H8 3.3800 . no
Ru1 H46 3.2800 . no
Ru1 H14 3.1300 . no
Ru1 H40 3.1900 . no
Ru2 H90 3.4400 . no
Ru2 H84 3.3800 . no
Ru2 H58 3.0800 . no
Ru2 H52 3.3500 . no
Ru2 H14 3.5100 . no
Ru11 H146 3.3500 . no
Ru11 H158 3.4600 . no
Ru11 H140 3.1600 . no
Ru11 H108 3.2500 . no
Ru11 H114 3.1000 . no
Ru12 H184 3.1100 . no
Ru12 H190 3.4700 . no
Ru12 H114 3.4000 . no
Ru12 H140 3.6800 . no
Ru12 H152 3.2600 . no
Ru12 H158 3.1200 . no
P1 P2 3.340(3) . no
P1 O3 2.951(5) . no
P1 C1 3.056(8) . no
P1 C38 3.447(7) . no
P2 P1 3.340(3) . no
P2 O3 3.375(5) . no
P2 C1 2.902(7) . no
P2 C19 3.286(7) . no
P3 P4 3.348(3) . no
P3 O4 3.119(5) . no
P3 C82 3.491(7) . no
P3 C2 3.034(8) . no
P4 C2 2.885(8) . no
P4 C63 3.313(7) . no
P4 O4 3.309(4) . no
P4 P3 3.348(3) . no
P101 C138 3.311(7) . no
P101 P102 3.279(3) . no
P101 C101 3.174(9) . no
P101 O103 2.927(5) . no
P102 C101 2.868(8) . no
P102 C119 3.258(8) . no
P102 O103 3.428(5) . no
P102 P101 3.279(3) . no
P103 C102 3.020(7) . no
P103 P104 3.342(3) . no
P103 O104 3.098(5) . no
P103 C182 3.448(7) . no
P104 C102 2.864(8) . no
P104 P103 3.342(3) . no
P104 O104 3.314(5) . no
P104 C163 3.335(7) . no
F1 O3 2.591(6) . no
F1 O6 3.067(10) . no
F1 F3 2.791(8) . no
F2 O6 2.820(10) . no
F2 F4 2.619(8) . no
F2 O4 2.730(7) . no
F3 C58 3.219(10) . no
F3 F1 2.791(8) . no
F3 O5 2.562(11) . no
F3 C59 3.159(12) . no
F3 O3 3.156(7) . no
F4 O4 2.924(7) . no
F4 F2 2.619(8) . no
F4 O6 2.861(11) . no
F4 O5 3.183(10) . no
F1 H17 2.6100 2_556 no
F101 O103 2.635(6) . no
F1 H20 2.8200 . no
F101 F103 2.645(8) . no
F101 O105 2.874(6) . no
F102 C190 3.251(10) . no
F2 H90 2.6500 . no
F102 O104 2.611(6) . no
F102 F104 2.774(7) . no
F103 O103 3.023(7) . no
F103 C146 3.180(10) . no
F103 C147 3.231(11) . no
F103 O105 2.842(7) . no
F103 F101 2.645(8) . no
F103 C148 3.357(11) 2_675 no
F3 H46 2.7500 . no
F104 C158 3.046(8) . no
F104 O106 2.561(8) . no
F4 H61 2.7100 2_656 no
F104 O104 2.992(6) . no
F104 F102 2.774(7) . no
F104 C159 3.300(10) . no
F101 H120 2.6600 . no
F101 H68 2.6800 1_565 no
F102 H190 2.4800 . no
F103 H148 2.6600 2_675 no
F103 H146 2.5600 . no
F103 H147 2.6700 . no
F104 H24 2.5800 1_664 no
O1 C2 3.317(9) . no
O1 O2 3.147(7) . no
O1 C8 3.206(11) . no
O1 C37 3.279(8) . no
O2 C81 3.251(8) . no
O2 C136 3.250(10) . no
O2 O1 3.147(7) . no
O2 C1 3.227(8) . no
O2 C52 3.112(10) . no
O2 C84 3.400(10) . no
O2 C134 3.297(11) . no
O3 F1 2.591(6) . no
O3 C20 3.396(8) . no
O3 C46 3.057(8) . no
O3 Ru2 3.252(4) . no
O3 P1 2.951(5) . no
O3 P2 3.375(5) . no
O3 C13 3.234(10) . no
O3 C14 3.168(9) . no
O3 F3 3.156(7) . no
O3 O4 2.264(6) . no
O4 F4 2.924(7) . no
O4 C58 3.284(9) . no
O4 Ru1 3.285(5) . no
O4 P3 3.119(5) . no
O4 O3 2.264(6) . no
O4 F2 2.730(7) . no
O4 P4 3.309(4) . no
O4 C90 3.131(10) . no
O5 F4 3.183(10) . no
O5 F3 2.562(11) . no
O6 F1 3.067(10) . no
O6 F2 2.820(10) . no
O6 F4 2.861(11) . no
O1 H33 2.8000 2_566 no
O101 O102 3.053(7) . no
O101 C108 3.271(10) . no
O101 C102 3.204(8) . no
O1 H40 2.7100 . no
O1 H8 2.6700 . no
O101 C137 3.206(8) . no
O2 H52 2.6500 . no
O2 H84 2.5100 . no
O102 C177 3.308(10) 2_765 no
O2 H136 2.5100 . no
O102 C101 3.243(9) . no
O102 O101 3.053(7) . no
O2 H134 2.5700 . no
O102 C152 3.092(8) . no
O102 C181 3.249(9) . no
O103 C119 3.397(8) . no
O3 H46 2.2400 . no
O3 H14 2.7900 . no
O103 C113 3.226(8) . no
O103 Ru12 3.268(5) . no
O103 P102 3.428(5) . no
O103 F101 2.635(6) . no
O103 F103 3.023(7) . no
O103 C146 3.182(8) . no
O103 O104 2.239(6) . no
O103 C114 3.226(8) . no
O103 C120 3.316(9) . no
O103 P101 2.927(5) . no
O104 P104 3.314(5) . no
O104 C190 3.139(10) . no
O104 Ru11 3.261(4) . no
O104 C158 3.314(8) . no
O104 P103 3.098(5) . no
O104 O103 2.239(6) . no
O4 H90 2.2500 . no
O104 F104 2.992(6) . no
O4 H58 2.7300 . no
O104 F102 2.611(6) . no
O105 C149 3.343(11) 2_675 no
O105 C69 3.346(11) 1_565 no
O105 F103 2.842(7) . no
O105 C68 3.060(10) 1_565 no
O105 F101 2.874(6) . no
O106 C124 3.387(12) 2_675 no
O106 C193 3.240(11) 2_775 no
O106 F104 2.561(8) . no
O106 C25 3.078(8) 1_664 no
O106 C24 3.110(9) 1_664 no
O101 H54 2.8700 . no
O101 H108 2.6200 . no
O101 H137 2.8700 . no
O102 H177 2.4800 2_765 no
O102 H184 2.6900 . no
O102 H152 2.6900 . no
O103 H114 2.8800 . no
O103 H146 2.3400 . no
O103 H158 2.9100 . no
O104 H190 2.3100 . no
O104 H158 2.7300 . no
O105 H149 2.4800 2_675 no
O105 H68 2.3800 1_565 no
O106 H25 2.5500 1_664 no
O106 H24 2.5700 1_664 no
O106 H193 2.4400 2_775 no
C1 Ru2 3.400(8) . no
C1 P1 3.056(8) . no
C1 P2 2.902(7) . no
C1 O2 3.227(8) . no
C1 C2 2.990(10) . no
C1 C7 3.408(10) . no
C1 C8 3.175(11) . no
C1 C37 3.362(10) . no
C1 C40 3.281(13) . no
C1 C38 3.210(9) . no
C1 C39 3.556(9) . no
C2 C84 3.202(11) . no
C2 C51 3.294(11) . no
C2 C52 3.070(11) . no
C2 Ru1 3.350(7) . no
C2 P3 3.034(8) . no
C2 P4 2.885(8) . no
C2 O1 3.317(9) . no
C2 C1 2.990(10) . no
C2 C82 3.142(10) . no
C2 C83 3.481(11) . no
C2 C81 3.346(9) . no
C3 C14 3.315(12) . no
C7 C29 3.342(9) . no
C8 O1 3.206(11) . no
C8 C85 3.571(10) . no
C8 C1 3.175(11) . no
C12 C29 3.386(11) . no
C12 C18 3.471(16) . no
C12 C31 3.216(11) . no
C12 C28 3.439(11) . no
C12 C30 3.247(12) . no
C14 O3 3.168(9) . no
C14 C3 3.315(12) . no
C18 C20 3.072(11) . no
C18 C12 3.471(16) . no
C19 C45 3.342(10) . no
C20 C46 3.572(11) . no
C20 C18 3.072(11) . no
C20 O3 3.396(8) . no
C22 C49 3.470(11) . no
C22 C50 3.476(10) . no
C23 C49 3.580(12) . no
C24 O106 3.110(9) 1_446 no
C25 O106 3.078(8) 1_446 no
C26 C50 3.185(10) . no
C26 C31 3.154(11) . no
C26 C49 3.554(11) . no
C26 C30 3.219(10) . no
C27 C31 3.289(11) . no
C27 C45 3.352(10) . no
C27 C50 3.016(10) . no
C27 C49 3.484(11) . no
C28 C45 3.102(10) . no
C28 C12 3.439(11) . no
C28 C50 3.289(10) . no
C29 C50 3.524(10) . no
C29 C12 3.386(11) . no
C29 C7 3.342(9) . no
C30 C12 3.247(12) . no
C30 C26 3.219(10) . no
C31 C12 3.216(11) . no
C31 C26 3.154(11) . no
C31 C27 3.289(11) . no
C32 C132 3.467(14) 2_566 no
C37 C40 3.468(14) . no
C37 O1 3.279(8) . no
C37 C1 3.362(10) . no
C40 C1 3.281(13) . no
C40 C37 3.468(14) . no
C44 C50 3.236(13) . no
C45 C27 3.352(10) . no
C45 C19 3.342(10) . no
C45 C28 3.102(10) . no
C46 C20 3.572(11) . no
C46 O3 3.057(8) . no
C49 C27 3.484(11) . no
C49 C22 3.470(11) . no
C49 C26 3.554(11) . no
C49 C23 3.580(12) . no
C50 C44 3.236(13) . no
C50 C22 3.476(10) . no
C50 C27 3.016(10) . no
C50 C26 3.185(10) . no
C50 C29 3.524(10) . no
C50 C28 3.289(10) . no
C51 C73 3.351(10) . no
C52 C2 3.070(11) . no
C52 O2 3.112(10) . no
C53 C136 3.596(13) . no
C55 C75 3.497(14) . no
C56 C75 3.133(12) . no
C56 C62 3.494(13) . no
C56 C72 3.443(12) . no
C56 C73 3.329(11) . no
C56 C74 3.170(11) . no
C58 F3 3.219(10) . no
C58 O4 3.284(9) . no
C59 F3 3.159(12) . no
C62 C64 3.159(12) . no
C62 C56 3.494(13) . no
C63 C89 3.376(10) . no
C63 C90 3.500(11) . no
C64 C62 3.159(12) . no
C64 C90 3.442(12) . no
C65 C90 3.481(13) . no
C65 C91 3.555(15) . no
C66 C92 3.586(15) . no
C66 C91 3.568(15) . no
C68 O105 3.060(10) 1_545 no
C69 C93 3.538(15) . no
C69 O105 3.346(11) 1_545 no
C70 C94 3.238(11) . no
C70 C74 3.217(12) . no
C70 C93 3.373(14) . no
C70 C75 3.168(13) . no
C71 C75 3.252(13) . no
C71 C94 3.210(11) . no
C71 C89 3.247(10) . no
C71 C93 3.516(14) . no
C72 C94 3.391(11) . no
C72 C56 3.443(12) . no
C72 C89 2.986(10) . no
C72 C90 3.541(11) . no
C73 C56 3.329(11) . no
C73 C51 3.351(10) . no
C73 C94 3.512(12) . no
C74 C56 3.170(11) . no
C74 C70 3.217(12) . no
C75 C55 3.497(14) . no
C75 C56 3.133(12) . no
C75 C70 3.168(13) . no
C75 C71 3.252(13) . no
C76 C176 3.590(14) 2_765 no
C81 C2 3.346(9) . no
C81 C84 3.317(12) . no
C81 O2 3.251(8) . no
C84 C2 3.202(11) . no
C84 O2 3.400(10) . no
C84 C81 3.317(12) . no
C85 C8 3.571(10) . no
C86 C154 3.317(14) 2_665 no
C88 C94 3.283(13) . no
C89 C71 3.247(10) . no
C89 C63 3.376(10) . no
C89 C72 2.986(10) . no
C90 C63 3.500(11) . no
C90 C64 3.442(12) . no
C90 C65 3.481(13) . no
C90 C72 3.541(11) . no
C90 O4 3.131(10) . no
C91 C65 3.555(15) . no
C91 C66 3.568(15) . no
C92 C66 3.586(15) . no
C93 C70 3.373(14) . no
C93 C71 3.516(14) . no
C93 C159 3.556(15) 2_665 no
C93 C69 3.538(15) . no
C94 C88 3.283(13) . no
C94 C70 3.238(11) . no
C94 C73 3.512(12) . no
C94 C71 3.210(11) . no
C94 C72 3.391(11) . no
C101 C139 3.462(10) . no
C101 C138 3.243(10) . no
C101 Ru12 3.351(7) . no
C101 P102 2.868(8) . no
C1 H8 2.6000 . no
C101 C102 2.964(10) . no
C101 C107 3.514(10) . no
C101 C137 3.246(10) . no
C101 O102 3.243(9) . no
C101 C108 3.141(11) . no
C101 P101 3.174(9) . no
C1 H40 2.5100 . no
C2 H52 2.5500 . no
C102 C184 3.241(12) . no
C102 C183 3.519(11) . no
C102 C182 3.140(10) . no
C2 H84 2.5000 . no
C102 P103 3.020(7) . no
C102 P104 2.864(8) . no
C102 O101 3.204(8) . no
C102 C152 3.055(9) . no
C102 Ru11 3.383(8) . no
C102 C101 2.964(10) . no
C102 C151 3.273(9) . no
C102 C181 3.333(10) . no
C3 H46 2.9900 . no
C3 H14 2.8100 . no
C3 H58 2.9100 . no
C103 C114 3.305(9) . no
C103 C158 3.568(9) . no
C7 H18 3.0600 . no
C107 C130 3.429(12) . no
C107 C138 3.554(10) . no
C107 C129 3.181(11) . no
C108 O101 3.271(10) . no
C108 C101 3.141(11) . no
C9 H34 2.9900 2_566 no
C111 C132 3.586(14) . no
C111 C131 3.506(14) . no
C112 C130 3.064(13) . no
C12 H18 2.9500 . no
C112 C129 3.291(11) . no
C112 C128 3.479(11) . no
C112 C118 3.467(14) . no
C112 C131 3.111(13) . no
C13 H20 2.5400 . no
C114 C103 3.305(9) . no
C114 O103 3.226(8) . no
C118 C112 3.467(14) . no
C18 H20 2.6100 . no
C118 C120 3.113(12) . no
C119 C145 3.395(9) . no
C19 H12 2.7900 . no
C19 H18 2.8600 . no
C120 O103 3.316(9) . no
C20 H18 2.8600 . no
C120 C118 3.113(12) . no
C124 O106 3.387(12) 2_675 no
C126 C150 3.223(11) . no
C26 H50 2.8600 . no
C126 C131 3.220(11) . no
C26 H31 2.7500 . no
C126 C130 3.300(12) . no
C127 C150 3.124(11) . no
C127 C131 3.312(11) . no
C27 H50 3.0200 . no
C27 H31 2.7100 . no
C127 C145 3.331(11) . no
C128 C112 3.479(11) . no
C128 C150 3.390(9) . no
C28 H31 2.5900 . no
C128 C145 3.106(9) . no
C28 H12 2.8800 . no
C129 C112 3.291(11) . no
C29 H26 2.5400 . no
C129 C150 3.596(9) . no
C129 C107 3.181(11) . no
C130 C107 3.429(12) . no
C130 C126 3.300(12) . no
C130 C112 3.064(13) . no
C30 H26 2.6000 . no
C30 H12 3.0000 . no
C31 H12 2.7100 . no
C131 C126 3.220(11) . no
C31 H26 2.7100 . no
C131 C127 3.312(11) . no
C131 C111 3.506(14) . no
C131 C112 3.111(13) . no
C132 C32 3.467(14) 2_566 no
C132 C111 3.586(14) . no
C134 O2 3.297(11) . no
C136 O2 3.250(10) . no
C136 C53 3.596(13) . no
C137 C144 3.157(9) . no
C137 C101 3.246(10) . no
C137 O101 3.206(8) . no
C138 C107 3.554(10) . no
C38 H50 2.8800 . no
C39 H37 2.6100 . no
C40 H37 2.7100 . no
C144 C150 3.290(12) . no
C144 C137 3.157(9) . no
C45 H44 2.5500 . no
C145 C127 3.331(11) . no
C145 C128 3.106(9) . no
C145 C119 3.395(9) . no
C146 F103 3.180(10) . no
C146 O103 3.182(8) . no
C147 F103 3.231(11) . no
C148 F103 3.357(11) 2_675 no
C48 H116 2.9100 2_666 no
C49 H115 2.9600 2_666 no
C149 O105 3.343(11) 2_675 no
C150 C129 3.596(9) . no
C150 C127 3.124(11) . no
C150 C128 3.390(9) . no
C150 C144 3.290(12) . no
C50 H44 2.4500 . no
C150 C126 3.223(11) . no
C51 H62 2.9900 . no
C151 C173 3.357(11) . no
C152 O102 3.092(8) . no
C152 C102 3.055(9) . no
C53 H136 2.9600 . no
C154 C86 3.317(14) 2_665 no
C156 C173 3.369(10) . no
C56 H62 2.9100 . no
C156 C175 3.156(11) . no
C156 C172 3.521(11) . no
C156 C174 3.191(11) . no
C156 C162 3.417(11) . no
C57 H64 2.5000 . no
C158 F104 3.046(8) . no
C158 O104 3.314(8) . no
C158 C103 3.568(9) . no
C159 F104 3.300(10) . no
C159 C93 3.556(15) 2_665 no
C62 H64 2.6400 . no
C162 C164 3.234(10) . no
C162 C156 3.417(11) . no
C63 H62 2.9700 . no
C63 H56 2.7300 . no
C163 C189 3.420(9) . no
C164 C162 3.234(10) . no
C64 H62 2.9700 . no
C70 H75 2.8000 . no
C170 C194 3.163(10) . no
C170 C175 3.188(12) . no
C170 C193 3.480(11) . no
C170 C174 3.214(11) . no
C171 C194 3.078(9) . no
C171 C193 3.551(10) . no
C171 C175 3.272(11) . no
C171 C189 3.354(9) . no
C71 H75 2.7000 . no
C172 C194 3.290(10) . no
C72 H75 2.6200 . no
C172 C156 3.521(11) . no
C172 C189 3.088(9) . no
C72 H56 2.8800 . no
C173 C156 3.369(10) . no
C173 C151 3.357(11) . no
C73 H56 3.0600 . no
C73 H70 2.5600 . no
C173 C194 3.449(11) . no
C74 H70 2.6400 . no
C74 H56 2.9400 . no
C174 C170 3.214(11) . no
C174 C156 3.191(11) . no
C175 C156 3.156(11) . no
C75 H56 2.6400 . no
C175 C171 3.272(11) . no
C75 H70 2.7900 . no
C175 C170 3.188(12) . no
C176 C76 3.590(14) 2_765 no
C177 O102 3.308(10) 2_765 no
C178 C180 3.448(13) 2_765 no
C180 C178 3.448(13) 2_765 no
C181 C102 3.333(10) . no
C81 H142 2.9500 2_665 no
C181 O102 3.249(9) . no
C181 C184 3.532(12) . no
C81 H84 2.9600 . no
C82 H94 2.8100 . no
C83 H81 2.7100 . no
C184 C102 3.241(12) . no
C184 C181 3.532(12) . no
C84 H81 2.5700 . no
C85 H8 2.8800 . no
C188 C194 3.197(12) . no
C189 C163 3.420(9) . no
C89 H88 2.5100 . no
C189 C171 3.354(9) . no
C189 C172 3.088(9) . no
C190 O104 3.139(10) . no
C190 F102 3.251(10) . no
C191 C191 3.495(10) 2_775 no
C92 H160 2.9700 2_665 no
C92 H123 3.0800 1_545 no
C193 C170 3.480(11) . no
C193 O106 3.240(11) 2_775 no
C193 C171 3.551(10) . no
C93 H159 3.0400 2_665 no
C194 C172 3.290(10) . no
C194 C170 3.163(10) . no
C194 C188 3.197(12) . no
C194 C173 3.449(11) . no
C94 H88 2.6700 . no
C194 C171 3.078(9) . no
C101 H137 3.0600 . no
C101 H108 2.4700 . no
C102 H152 2.5600 . no
C102 H184 2.4500 . no
C103 H114 2.8500 . no
C103 H190 3.0500 . no
C103 H158 2.8300 . no
C106 H193 2.9900 2_775 no
C106 H149 2.9900 2_675 no
C109 H53 3.0000 . no
C109 H42 3.0800 2_666 no
C110 H42 2.7900 2_666 no
C111 H42 3.0800 2_666 no
C112 H118 2.9800 . no
C113 H120 2.5600 . no
C118 H120 2.6300 . no
C119 H118 2.8600 . no
C119 H112 2.8600 . no
C120 H118 2.8500 . no
C121 H92 2.9800 1_565 no
C123 H147 3.0800 2_675 no
C123 H92 2.9600 1_565 no
C126 H131 2.7900 . no
C126 H150 2.9200 . no
C127 H131 2.7200 . no
C128 H131 2.5700 . no
C128 H112 3.0100 . no
C129 H126 2.5800 . no
C130 H112 2.9800 . no
C130 H126 2.7100 . no
C131 H126 2.7900 . no
C131 H112 2.7300 . no
C131 H32 3.0700 2_566 no
C132 H32 2.7200 2_566 no
C134 H41 3.0600 . no
C137 H144 2.8000 . no
C138 H144 2.8500 . no
C138 H150 2.9400 . no
C139 H137 2.6300 . no
C140 H152 3.0700 . no
C142 H94 3.0400 2_665 no
C143 H80 3.0300 . no
C144 H150 2.9400 . no
C144 H137 2.6800 . no
C148 H147 3.0300 2_675 no
C149 H69 3.0700 2_665 no
C150 H144 2.9400 . no
C151 H162 2.9400 . no
C153 H178 2.9200 2_765 no
C154 H86 2.8000 2_665 no
C154 H180 2.8500 2_765 no
C154 H178 2.9500 2_765 no
C155 H86 3.0800 2_665 no
C155 H180 3.0700 2_765 no
C156 H162 2.8500 . no
C157 H164 2.5500 . no
C161 H23 2.8900 1_664 no
C161 H87 3.0400 2_665 no
C162 H164 2.7600 . no
C162 H23 3.0500 1_664 no
C162 H87 3.0500 2_665 no
C163 H162 2.9900 . no
C163 H156 2.8300 . no
C164 H162 3.0600 . no
C165 H48 2.9200 1_664 no
C166 H48 3.0500 1_664 no
C167 H48 2.8600 1_664 no
C167 H191 3.0000 2_775 no
C170 H194 2.9000 . no
C170 H175 2.8400 . no
C171 H175 2.7200 . no
C172 H175 2.5900 . no
C172 H156 2.9600 . no
C173 H156 3.0800 . no
C173 H194 3.0500 . no
C173 H170 2.5500 . no
C174 H170 2.6200 . no
C174 H156 2.9100 . no
C175 H170 2.7800 . no
C175 H156 2.6000 . no
C176 H76 2.7100 2_765 no
C177 H76 2.9700 2_765 no
C182 H194 2.7300 . no
C183 H181 2.6500 . no
C184 H181 2.8100 . no
C189 H188 2.4900 . no
C191 H191 3.0500 2_775 no
C192 H191 3.0500 2_775 no
C193 H25 2.9800 2_666 no
C194 H188 2.4400 . no
H8 Ru1 3.3800 . no
H8 C85 2.8800 . no
H8 O1 2.6700 . no
H8 C1 2.6000 . no
H12 C30 3.0000 . no
H12 C19 2.7900 . no
H12 C28 2.8800 . no
H12 C31 2.7100 . no
H12 H31 2.5100 . no
H14 Ru1 3.1300 . no
H14 O3 2.7900 . no
H14 C3 2.8100 . no
H14 Ru2 3.5100 . no
H16 H21 2.5500 2_556 no
H17 F1 2.6100 2_556 no
H18 C7 3.0600 . no
H18 C12 2.9500 . no
H18 C20 2.8600 . no
H18 C19 2.8600 . no
H20 C13 2.5400 . no
H20 C18 2.6100 . no
H20 F1 2.8200 . no
H21 H23 2.4900 . no
H21 H16 2.5500 2_556 no
H23 C161 2.8900 1_446 no
H23 H21 2.4900 . no
H23 C162 3.0500 1_446 no
H24 F104 2.5800 1_446 no
H24 O106 2.5700 1_446 no
H25 O106 2.5500 1_446 no
H25 C193 2.9800 2_666 no
H26 C29 2.5400 . no
H26 H31 2.5900 . no
H26 C31 2.7100 . no
H26 C30 2.6000 . no
H31 H12 2.5100 . no
H31 C28 2.5900 . no
H31 C27 2.7100 . no
H31 C26 2.7500 . no
H31 H26 2.5900 . no
H32 C131 3.0700 2_566 no
H32 C132 2.7200 2_566 no
H33 O1 2.8000 2_566 no
H34 C9 2.9900 2_566 no
H34 H36 2.5100 . no
H36 H34 2.5100 . no
H37 C40 2.7100 . no
H37 C39 2.6100 . no
H40 Ru1 3.1900 . no
H40 H134 2.5700 . no
H40 O1 2.7100 . no
H40 C1 2.5100 . no
H41 H134 2.6000 . no
H41 C134 3.0600 . no
H42 C110 2.7900 2_666 no
H42 C111 3.0800 2_666 no
H42 C109 3.0800 2_666 no
H44 H50 2.4200 . no
H44 C45 2.5500 . no
H44 C50 2.4500 . no
H46 Ru1 3.2800 . no
H46 O3 2.2400 . no
H46 C3 2.9900 . no
H46 F3 2.7500 . no
H48 H167 2.5200 1_446 no
H48 C167 2.8600 1_446 no
H48 C165 2.9200 1_446 no
H48 C166 3.0500 1_446 no
H50 C27 3.0200 . no
H50 C26 2.8600 . no
H50 C38 2.8800 . no
H50 H44 2.4200 . no
H52 Ru2 3.3500 . no
H52 C2 2.5500 . no
H52 O2 2.6500 . no
H53 C109 3.0000 . no
H54 O101 2.8700 . no
H56 H75 2.4500 . no
H56 C72 2.8800 . no
H56 C73 3.0600 . no
H56 C63 2.7300 . no
H56 C75 2.6400 . no
H56 C74 2.9400 . no
H58 Ru2 3.0800 . no
H58 Ru1 3.5200 . no
H58 O4 2.7300 . no
H58 C3 2.9100 . no
H61 F4 2.7100 2_656 no
H62 C56 2.9100 . no
H62 C63 2.9700 . no
H62 C64 2.9700 . no
H62 C51 2.9900 . no
H64 C57 2.5000 . no
H64 C62 2.6400 . no
H65 H67 2.4500 . no
H67 H65 2.4500 . no
H68 F101 2.6800 1_545 no
H68 O105 2.3800 1_545 no
H69 C149 3.0700 2_665 no
H70 C73 2.5600 . no
H70 C75 2.7900 . no
H70 C74 2.6400 . no
H75 C70 2.8000 . no
H75 H56 2.4500 . no
H75 C71 2.7000 . no
H75 C72 2.6200 . no
H76 C176 2.7100 2_765 no
H76 C177 2.9700 2_765 no
H78 H80 2.5100 . no
H80 C143 3.0300 . no
H80 H78 2.5100 . no
H81 C84 2.5700 . no
H81 C83 2.7100 . no
H81 H84 2.2600 . no
H84 C81 2.9600 . no
H84 Ru2 3.3800 . no
H84 O2 2.5100 . no
H84 C2 2.5000 . no
H84 H81 2.2600 . no
H86 C155 3.0800 2_665 no
H86 C154 2.8000 2_665 no
H87 C161 3.0400 2_665 no
H87 C162 3.0500 2_665 no
H88 C94 2.6700 . no
H88 C89 2.5100 . no
H90 O4 2.2500 . no
H90 Ru2 3.4400 . no
H90 F2 2.6500 . no
H92 H123 2.2600 1_545 no
H92 C121 2.9800 1_545 no
H92 C123 2.9600 1_545 no
H92 H121 2.3400 1_545 no
H94 C142 3.0400 2_665 no
H94 C82 2.8100 . no
H108 Ru11 3.2500 . no
H108 O101 2.6200 . no
H108 C101 2.4700 . no
H110 H110 2.5400 2_666 no
H112 C119 2.8600 . no
H112 C128 3.0100 . no
H112 C130 2.9800 . no
H112 C131 2.7300 . no
H112 H118 2.5300 . no
H114 Ru11 3.1000 . no
H114 Ru12 3.4000 . no
H114 O103 2.8800 . no
H114 C103 2.8500 . no
H115 C49 2.9600 2_666 no
H116 C48 2.9100 2_666 no
H118 C112 2.9800 . no
H118 C119 2.8600 . no
H118 C120 2.8500 . no
H118 H112 2.5300 . no
H120 F101 2.6600 . no
H120 C113 2.5600 . no
H120 C118 2.6300 . no
H121 H92 2.3400 1_565 no
H121 H123 2.4900 . no
H123 C92 3.0800 1_565 no
H123 H92 2.2600 1_565 no
H123 H121 2.4900 . no
H123 H147 2.5400 2_675 no
H126 C129 2.5800 . no
H126 C130 2.7100 . no
H126 C131 2.7900 . no
H131 C126 2.7900 . no
H131 C127 2.7200 . no
H131 C128 2.5700 . no
H134 O2 2.5700 . no
H134 H40 2.5700 . no
H134 H41 2.6000 . no
H134 H136 2.4400 . no
H136 O2 2.5100 . no
H136 C53 2.9600 . no
H136 H134 2.4400 . no
H137 O101 2.8700 . no
H137 C101 3.0600 . no
H137 C139 2.6300 . no
H137 C144 2.6800 . no
H137 H144 2.5800 . no
H140 Ru11 3.1600 . no
H140 Ru12 3.6800 . no
H140 H152 2.4400 . no
H142 C81 2.9500 2_665 no
H144 C137 2.8000 . no
H144 C138 2.8500 . no
H144 C150 2.9400 . no
H144 H137 2.5800 . no
H144 H150 2.3500 . no
H146 Ru11 3.3500 . no
H146 F103 2.5600 . no
H146 O103 2.3400 . no
H147 F103 2.6700 . no
H147 C123 3.0800 2_675 no
H147 C148 3.0300 2_675 no
H147 H123 2.5400 2_675 no
H148 F103 2.6600 2_675 no
H149 O105 2.4800 2_675 no
H149 C106 2.9900 2_675 no
H150 C126 2.9200 . no
H150 C138 2.9400 . no
H150 C144 2.9400 . no
H150 H144 2.3500 . no
H152 Ru12 3.2600 . no
H152 O102 2.6900 . no
H152 C102 2.5600 . no
H152 C140 3.0700 . no
H152 H140 2.4400 . no
H154 H180 2.5400 2_765 no
H156 C163 2.8300 . no
H156 C172 2.9600 . no
H156 C173 3.0800 . no
H156 C174 2.9100 . no
H156 C175 2.6000 . no
H156 H175 2.4400 . no
H158 Ru11 3.4600 . no
H158 Ru12 3.1200 . no
H158 O103 2.9100 . no
H158 O104 2.7300 . no
H158 C103 2.8300 . no
H159 C93 3.0400 2_665 no
H160 C92 2.9700 2_665 no
H162 C151 2.9400 . no
H162 C156 2.8500 . no
H162 C163 2.9900 . no
H162 C164 3.0600 . no
H164 C157 2.5500 . no
H164 C162 2.7600 . no
H165 H167 2.4900 . no
H167 H48 2.5200 1_664 no
H167 H165 2.4900 . no
H167 H191 2.5100 2_775 no
H170 C173 2.5500 . no
H170 C174 2.6200 . no
H170 C175 2.7800 . no
H175 C170 2.8400 . no
H175 C171 2.7200 . no
H175 C172 2.5900 . no
H175 H156 2.4400 . no
H177 O102 2.4800 2_765 no
H178 H180 2.4700 . no
H178 C153 2.9200 2_765 no
H178 C154 2.9500 2_765 no
H180 H178 2.4700 . no
H180 C154 2.8500 2_765 no
H180 C155 3.0700 2_765 no
H180 H154 2.5400 2_765 no
H181 C183 2.6500 . no
H181 C184 2.8100 . no
H184 Ru12 3.1100 . no
H184 O102 2.6900 . no
H184 C102 2.4500 . no
H188 C189 2.4900 . no
H188 C194 2.4400 . no
H188 H194 2.5500 . no
H190 Ru12 3.4700 . no
H190 F102 2.4800 . no
H190 O104 2.3100 . no
H190 C103 3.0500 . no
H191 C167 3.0000 2_775 no
H191 C191 3.0500 2_775 no
H191 C192 3.0500 2_775 no
H191 H167 2.5100 2_775 no
H193 O106 2.4400 2_775 no
H193 C106 2.9900 2_775 no
H194 C170 2.9000 . no
H194 C173 3.0500 . no
H194 C182 2.7300 . no
H194 H188 2.5500 . no

loop_
_geom_hbond_atom_site_label_D
_geom_hbond_atom_site_label_H
_geom_hbond_atom_site_label_A
_geom_hbond_distance_DH
_geom_hbond_distance_HA
_geom_hbond_distance_DA
_geom_hbond_angle_DHA
_geom_hbond_site_symmetry_A
_geom_hbond_publ_flag
C24 H24 O106 0.9500 2.5700 3.110(9) 116.00 1_446 yes
C25 H25 O106 0.9500 2.5500 3.078(8) 115.00 1_446 yes
C46 H46 O3 0.9500 2.2400 3.057(8) 144.00 . yes
C68 H68 O105 0.9500 2.3800 3.060(10) 128.00 1_545 yes
C84 H84 O2 0.9500 2.5100 3.400(10) 157.00 . yes
C90 H90 O4 0.9500 2.2500 3.131(10) 154.00 . yes
C134 H134 O2 0.9500 2.5700 3.297(11) 134.00 . yes
C136 H136 O2 0.9500 2.5100 3.250(10) 135.00 . yes
C146 H146 O103 0.9500 2.3400 3.182(8) 147.00 . yes
C149 H149 O105 0.9500 2.4800 3.343(11) 150.00 2_675 yes
C177 H177 O102 0.9500 2.4800 3.308(10) 145.00 2_765 yes
C190 H190 F102 0.9500 2.4800 3.251(10) 138.00 . yes
C190 H190 O104 0.9500 2.3100 3.139(10) 145.00 . yes
C193 H193 O106 0.9500 2.4400 3.240(11) 142.00 2_775 yes

loop_
_geom_torsion_atom_site_label_1
_geom_torsion_atom_site_label_2
_geom_torsion_atom_site_label_3
_geom_torsion_atom_site_label_4
_geom_torsion
_geom_torsion_publ_flag
P1 Ru1 Ru2 P3 -152.26(10) no
P1 Ru1 Ru2 P4 22.22(11) no
P1 Ru1 Ru2 O4 -69.68(14) no
P1 Ru1 Ru2 C2 110.3(2) no
P2 Ru1 Ru2 P3 14.78(12) no
P2 Ru1 Ru2 P4 -170.74(10) no
P2 Ru1 Ru2 O4 97.36(14) no
P2 Ru1 Ru2 C2 -82.6(2) no
O3 Ru1 Ru2 P3 -79.62(14) no
O3 Ru1 Ru2 P4 94.85(14) no
O3 Ru1 Ru2 O4 2.95(17) no
O3 Ru1 Ru2 C2 -177.0(2) no
C1 Ru1 Ru2 P3 106.3(2) no
C1 Ru1 Ru2 P4 -79.3(2) no
C1 Ru1 Ru2 O4 -171.2(3) no
C1 Ru1 Ru2 C2 8.9(3) no
Ru2 Ru1 P1 C7 -92.4(3) no
Ru2 Ru1 P1 C13 23.6(3) no
Ru2 Ru1 P1 C19 138.9(2) no
P2 Ru1 P1 C7 97.1(3) no
P2 Ru1 P1 C13 -146.9(3) no
P2 Ru1 P1 C19 -31.7(3) no
O3 Ru1 P1 C7 -165.3(3) no
O3 Ru1 P1 C13 -49.3(3) no
O3 Ru1 P1 C19 65.9(3) no
C1 Ru1 P1 C7 9.5(4) no
C1 Ru1 P1 C13 125.5(3) no
C1 Ru1 P1 C19 -119.2(3) no
Ru2 Ru1 P2 C38 142.5(2) no
Ru2 Ru1 P2 C39 26.2(3) no
Ru2 Ru1 P2 C45 -93.2(3) no
P1 Ru1 P2 C38 -46.6(2) no
P1 Ru1 P2 C39 -162.9(3) no
P1 Ru1 P2 C45 77.7(3) no
O3 Ru1 P2 C38 -129.4(3) no
O3 Ru1 P2 C39 114.3(3) no
O3 Ru1 P2 C45 -5.1(3) no
C1 Ru1 P2 C38 47.6(3) no
C1 Ru1 P2 C39 -68.8(4) no
C1 Ru1 P2 C45 171.9(3) no
Ru2 Ru1 O3 C3 -8.0(5) no
P1 Ru1 O3 C3 129.4(6) no
P2 Ru1 O3 C3 -140.3(5) no
Ru1 Ru2 P3 C51 -87.2(3) no
Ru1 Ru2 P3 C57 27.8(3) no
Ru1 Ru2 P3 C63 145.9(2) no
P4 Ru2 P3 C51 96.9(3) no
P4 Ru2 P3 C57 -148.2(3) no
P4 Ru2 P3 C63 -30.1(2) no
O4 Ru2 P3 C51 -168.0(3) no
O4 Ru2 P3 C57 -53.1(3) no
O4 Ru2 P3 C63 65.0(3) no
C2 Ru2 P3 C51 10.3(3) no
C2 Ru2 P3 C57 125.2(4) no
C2 Ru2 P3 C63 -116.7(3) no
Ru1 Ru2 P4 C82 135.2(2) no
Ru1 Ru2 P4 C83 17.6(3) no
Ru1 Ru2 P4 C89 -102.0(3) no
P3 Ru2 P4 C82 -48.7(2) no
P3 Ru2 P4 C83 -166.4(3) no
P3 Ru2 P4 C89 74.1(3) no
O4 Ru2 P4 C82 -137.5(3) no
O4 Ru2 P4 C83 104.8(3) no
O4 Ru2 P4 C89 -14.7(3) no
C2 Ru2 P4 C82 44.3(3) no
C2 Ru2 P4 C83 -73.4(4) no
C2 Ru2 P4 C89 167.1(4) no
Ru1 Ru2 O4 C3 0.4(5) no
P3 Ru2 O4 C3 135.8(5) no
P4 Ru2 O4 C3 -132.7(5) no
C101 Ru11 P102 C139 -60.9(3) no
C101 Ru11 P102 C145 -178.6(3) no
Ru12 Ru11 O103 C103 -9.7(5) no
P101 Ru11 O103 C103 126.2(5) no
P102 Ru11 O103 C103 -146.3(5) no
O103 Ru11 Ru12 P103 -76.88(14) no
O103 Ru11 Ru12 P104 94.94(14) no
O103 Ru11 Ru12 O104 4.38(16) no
O103 Ru11 Ru12 C102 -176.0(2) no
C101 Ru11 Ru12 P103 106.6(2) no
C101 Ru11 Ru12 P104 -81.6(2) no
C101 Ru11 Ru12 O104 -172.2(2) no
C101 Ru11 Ru12 C102 7.5(3) no
Ru12 Ru11 P101 C107 -95.5(3) no
Ru12 Ru11 P101 C113 21.7(3) no
Ru12 Ru11 P101 C119 137.1(3) no
P102 Ru11 P101 C107 92.4(3) no
P102 Ru11 P101 C113 -150.5(3) no
P102 Ru11 P101 C119 -35.1(3) no
O103 Ru11 P101 C107 -168.1(4) no
O103 Ru11 P101 C113 -50.9(3) no
O103 Ru11 P101 C119 64.5(3) no
C101 Ru11 P101 C107 6.8(4) no
C101 Ru11 P101 C113 123.9(4) no
C101 Ru11 P101 C119 -120.7(4) no
Ru12 Ru11 P102 C138 144.3(2) no
Ru12 Ru11 P102 C139 28.6(3) no
Ru12 Ru11 P102 C145 -89.1(3) no
P101 Ru11 Ru12 P103 -148.71(10) no
P101 Ru11 Ru12 P104 23.11(12) no
P101 Ru11 Ru12 O104 -67.45(13) no
P101 Ru11 Ru12 C102 112.2(2) no
P102 Ru11 Ru12 P103 19.81(12) no
P102 Ru11 Ru12 P104 -168.36(11) no
P102 Ru11 Ru12 O104 101.07(14) no
P102 Ru11 Ru12 C102 -79.3(2) no
C101 Ru11 P102 C138 54.9(3) no
P101 Ru11 P102 C138 -44.0(2) no
P101 Ru11 P102 C139 -159.7(2) no
P101 Ru11 P102 C145 82.6(3) no
O103 Ru11 P102 C138 -125.3(3) no
O103 Ru11 P102 C139 119.0(3) no
O103 Ru11 P102 C145 1.3(3) no
Ru11 Ru12 P103 C151 -87.7(3) no
Ru11 Ru12 P103 C157 25.3(3) no
Ru11 Ru12 P103 C163 143.9(2) no
P104 Ru12 P103 C151 98.0(3) no
P104 Ru12 P103 C157 -149.0(3) no
P104 Ru12 P103 C163 -30.4(3) no
O104 Ru12 P103 C151 -166.9(3) no
O104 Ru12 P103 C157 -54.0(3) no
P103 Ru12 P104 C182 -47.2(2) no
P103 Ru12 P104 C183 -163.5(3) no
P103 Ru12 P104 C189 76.7(3) no
O104 Ru12 P104 C182 -135.4(3) no
O104 Ru12 P104 C183 108.3(3) no
O104 Ru12 P104 C189 -11.5(3) no
C102 Ru12 P104 C182 46.2(3) no
C102 Ru12 P104 C183 -70.1(4) no
O104 Ru12 P103 C163 64.6(3) no
C102 Ru12 P103 C151 11.9(4) no
C102 Ru12 P103 C157 124.8(3) no
C102 Ru12 P103 C163 -116.5(3) no
Ru11 Ru12 P104 C182 138.8(2) no
Ru11 Ru12 P104 C183 22.5(3) no
Ru11 Ru12 P104 C189 -97.3(3) no
C102 Ru12 P104 C189 170.1(3) no
Ru11 Ru12 O104 C103 -1.5(5) no
P103 Ru12 O104 C103 132.0(5) no
P104 Ru12 O104 C103 -136.9(5) no
Ru1 P1 C7 C12 -149.1(7) no
C13 P1 C7 C8 -86.3(7) no
Ru1 P1 C7 C8 37.4(7) no
Ru1 P1 C13 C18 166.3(6) no
C7 P1 C13 C14 113.1(7) no
C7 P1 C13 C18 -65.0(7) no
C13 P1 C7 C12 87.2(8) no
C19 P1 C7 C8 167.3(6) no
C19 P1 C7 C12 -19.2(8) no
Ru1 P1 C13 C14 -15.6(8) no
C7 P1 C19 C20 132.1(6) no
C7 P1 C19 C28 -55.1(7) no
C13 P1 C19 C20 28.9(6) no
C13 P1 C19 C28 -158.3(6) no
C19 P1 C13 C14 -135.7(7) no
C19 P1 C13 C18 46.2(7) no
Ru1 P1 C19 C20 -92.9(5) no
Ru1 P1 C19 C28 79.9(6) no
C45 P2 C38 C29 -53.0(6) no
C45 P2 C38 C37 133.4(5) no
Ru1 P2 C39 C40 31.9(9) no
Ru1 P2 C38 C29 79.0(6) no
Ru1 P2 C38 C37 -94.6(5) no
C39 P2 C38 C29 -161.0(5) no
C39 P2 C38 C37 25.4(6) no
C38 P2 C45 C46 150.3(6) no
C38 P2 C45 C50 -34.0(7) no
C39 P2 C45 C46 -99.0(7) no
C39 P2 C45 C50 76.7(6) no
Ru1 P2 C45 C50 -159.2(5) no
C38 P2 C39 C44 88.0(8) no
Ru1 P2 C39 C44 -153.7(7) no
C38 P2 C39 C40 -86.4(8) no
Ru1 P2 C45 C46 25.1(7) no
C45 P2 C39 C40 162.0(8) no
C45 P2 C39 C44 -23.6(9) no
Ru2 P3 C51 C56 -145.4(6) no
C51 P3 C57 C58 120.6(8) no
C57 P3 C51 C52 -87.1(7) no
C57 P3 C51 C56 91.0(7) no
C63 P3 C51 C52 165.2(6) no
C63 P3 C51 C56 -16.6(8) no
Ru2 P3 C57 C58 -5.3(8) no
Ru2 P3 C57 C62 174.3(7) no
Ru2 P3 C51 C52 36.4(7) no
C57 P3 C63 C64 26.2(7) no
C57 P3 C63 C72 -162.3(6) no
C63 P3 C57 C58 -128.1(7) no
C63 P3 C57 C62 51.6(8) no
Ru2 P3 C63 C64 -98.2(6) no
Ru2 P3 C63 C72 73.4(6) no
C51 P3 C63 C64 130.0(6) no
C51 P3 C63 C72 -58.5(7) no
C51 P3 C57 C62 -59.8(8) no
Ru2 P4 C82 C73 79.1(6) no
Ru2 P4 C82 C81 -95.4(5) no
C83 P4 C82 C73 -164.8(6) no
C83 P4 C82 C81 20.7(7) no
C89 P4 C82 C73 -55.7(6) no
C89 P4 C82 C81 129.8(6) no
Ru2 P4 C89 C94 -169.9(5) no
C82 P4 C89 C90 139.1(7) no
C82 P4 C89 C94 -44.6(7) no
C83 P4 C89 C90 -107.4(7) no
C83 P4 C89 C94 69.0(7) no
C82 P4 C83 C88 121.1(6) no
C89 P4 C83 C84 -177.2(6) no
C89 P4 C83 C88 11.7(6) no
Ru2 P4 C89 C90 13.7(8) no
Ru2 P4 C83 C84 50.0(6) no
Ru2 P4 C83 C88 -121.1(5) no
C82 P4 C83 C84 -67.7(6) no
Ru1 O3 C3 C4 -169.3(5) no
Ru1 O3 C3 O4 11.5(11) no
Ru2 O4 C3 C4 173.6(5) no
Ru2 O4 C3 O3 -7.2(11) no
O3 C3 C4 F2 129.5(7) no
O3 C3 C4 C5 -109.1(9) no
O4 C3 C4 F2 -51.2(10) no
O4 C3 C4 C5 70.1(9) no
O4 C3 C4 F1 -167.8(6) no
O3 C3 C4 F1 13.0(10) no
F1 C4 C5 C6 43.0(11) no
F2 C4 C5 F3 167.3(6) no
F2 C4 C5 F4 54.9(9) no
F2 C4 C5 C6 -70.9(10) no
C3 C4 C5 F3 45.4(9) no
F1 C4 C5 F3 -78.8(8) no
F1 C4 C5 F4 168.8(7) no
C3 C4 C5 F4 -67.0(9) no
C3 C4 C5 C6 167.2(8) no
C4 C5 C6 O5 -125.4(12) no
F3 C5 C6 O5 -6.2(14) no
F3 C5 C6 O6 170.5(10) no
F4 C5 C6 O5 108.6(12) no
F4 C5 C6 O6 -74.7(12) no
C4 C5 C6 O6 51.3(14) no
C12 C7 C8 C9 -1.7(13) no
P1 C7 C8 C9 172.1(7) no
P1 C7 C12 C11 -172.8(8) no
C8 C7 C12 C11 0.7(14) no
C7 C8 C9 C10 1.7(15) no
C8 C9 C10 C11 -0.5(16) no
C9 C10 C11 C12 -0.5(16) no
C10 C11 C12 C7 0.4(16) no
P1 C13 C18 C17 -178.9(7) no
C18 C13 C14 C15 -2.5(12) no
P1 C13 C14 C15 179.4(7) no
C14 C13 C18 C17 2.9(13) no
C13 C14 C15 C16 -0.5(13) no
C14 C15 C16 C17 3.3(15) no
C15 C16 C17 C18 -2.9(16) no
C16 C17 C18 C13 -0.2(15) no
C28 C19 C20 C21 2.0(10) no
P1 C19 C28 C27 -177.4(5) no
P1 C19 C28 C29 -5.5(10) no
P1 C19 C20 C21 175.1(5) no
C20 C19 C28 C27 -4.7(10) no
C20 C19 C28 C29 167.2(6) no
C19 C20 C21 C22 2.0(11) no
C20 C21 C22 C27 -3.2(10) no
C20 C21 C22 C23 177.4(7) no
C21 C22 C23 C24 -179.3(8) no
C27 C22 C23 C24 1.3(12) no
C23 C22 C27 C28 179.9(7) no
C23 C22 C27 C26 2.2(10) no
C21 C22 C27 C26 -177.2(6) no
C21 C22 C27 C28 0.5(10) no
C22 C23 C24 C25 -3.7(13) no
C23 C24 C25 C26 2.6(12) no
C24 C25 C26 C27 1.1(11) no
C25 C26 C27 C22 -3.4(10) no
C25 C26 C27 C28 179.0(7) no
C26 C27 C28 C19 -179.0(7) no
C22 C27 C28 C19 3.5(10) no
C22 C27 C28 C29 -168.9(6) no
C26 C27 C28 C29 8.7(10) no
C19 C28 C29 C30 115.2(8) no
C19 C28 C29 C38 -65.6(9) no
C27 C28 C29 C38 106.5(7) no
C27 C28 C29 C30 -72.7(8) no
C38 C29 C30 C35 4.5(10) no
C38 C29 C30 C31 -175.4(6) no
C30 C29 C38 P2 -174.4(5) no
C28 C29 C38 P2 6.4(9) no
C28 C29 C38 C37 179.8(6) no
C28 C29 C30 C31 3.8(10) no
C28 C29 C30 C35 -176.3(6) no
C30 C29 C38 C37 -1.0(10) no
C31 C30 C35 C34 -2.4(10) no
C31 C30 C35 C36 175.4(6) no
C29 C30 C35 C36 -4.6(10) no
C29 C30 C31 C32 -177.1(7) no
C35 C30 C31 C32 3.0(11) no
C29 C30 C35 C34 177.7(7) no
C30 C31 C32 C33 -0.7(12) no
C31 C32 C33 C34 -2.4(15) no
C32 C33 C34 C35 3.1(15) no
C33 C34 C35 C36 -178.3(9) no
C33 C34 C35 C30 -0.7(13) no
C30 C35 C36 C37 1.2(10) no
C34 C35 C36 C37 178.8(7) no
C35 C36 C37 C38 2.3(10) no
C36 C37 C38 C29 -2.3(10) no
C36 C37 C38 P2 171.3(5) no
C44 C39 C40 C41 3.2(16) no
P2 C39 C40 C41 177.8(9) no
P2 C39 C44 C43 -178.7(9) no
C40 C39 C44 C43 -4.0(15) no
C39 C40 C41 C42 1.4(19) no
C40 C41 C42 C43 -5.0(19) no
C41 C42 C43 C44 4.2(19) no
C42 C43 C44 C39 0.4(19) no
C46 C45 C50 C49 -1.3(11) no
P2 C45 C50 C49 -177.1(6) no
C50 C45 C46 C47 1.7(12) no
P2 C45 C46 C47 177.5(7) no
C45 C46 C47 C48 -0.8(13) no
C46 C47 C48 C49 -0.5(14) no
C47 C48 C49 C50 0.8(14) no
C48 C49 C50 C45 0.2(12) no
P3 C51 C52 C53 177.7(7) no
C56 C51 C52 C53 -0.5(13) no
C52 C51 C56 C55 0.9(13) no
P3 C51 C56 C55 -177.3(7) no
C51 C52 C53 C54 2.1(14) no
C52 C53 C54 C55 -4.0(14) no
C53 C54 C55 C56 4.5(14) no
C54 C55 C56 C51 -2.9(14) no
P3 C57 C62 C61 179.5(9) no
C62 C57 C58 C59 0.6(14) no
P3 C57 C58 C59 -179.8(7) no
C58 C57 C62 C61 -0.9(15) no
C57 C58 C59 C60 -1.1(15) no
C58 C59 C60 C61 1.9(17) no
C59 C60 C61 C62 -2.1(18) no
C60 C61 C62 C57 1.7(17) no
C72 C63 C64 C65 2.0(12) no
C64 C63 C72 C71 -6.3(10) no
P3 C63 C72 C71 -177.7(5) no
P3 C63 C72 C73 1.9(10) no
P3 C63 C64 C65 173.9(7) no
C64 C63 C72 C73 173.3(7) no
C63 C64 C65 C66 3.4(13) no
C64 C65 C66 C67 176.1(8) no
C64 C65 C66 C71 -4.3(13) no
C71 C66 C67 C68 -1.5(13) no
C65 C66 C71 C70 -177.8(7) no
C65 C66 C71 C72 0.0(12) no
C67 C66 C71 C70 1.7(12) no
C65 C66 C67 C68 178.1(8) no
C67 C66 C71 C72 179.5(8) no
C66 C67 C68 C69 1.3(14) no
C67 C68 C69 C70 -1.3(14) no
C68 C69 C70 C71 1.6(13) no
C69 C70 C71 C72 -179.5(7) no
C69 C70 C71 C66 -1.8(11) no
C66 C71 C72 C63 5.3(10) no
C66 C71 C72 C73 -174.3(7) no
C70 C71 C72 C63 -177.0(7) no
C70 C71 C72 C73 3.4(10) no
C63 C72 C73 C74 110.7(8) no
C63 C72 C73 C82 -71.6(9) no
C71 C72 C73 C74 -69.6(9) no
C71 C72 C73 C82 108.0(8) no
C72 C73 C74 C75 1.5(11) no
C72 C73 C74 C79 -179.0(6) no
C82 C73 C74 C75 -176.2(7) no
C82 C73 C74 C79 3.3(10) no
C72 C73 C82 P4 8.3(9) no
C72 C73 C82 C81 -177.4(6) no
C74 C73 C82 P4 -174.0(5) no
C74 C73 C82 C81 0.4(10) no
C73 C74 C79 C80 -3.3(10) no
C75 C74 C79 C78 -4.4(11) no
C75 C74 C79 C80 176.2(7) no
C73 C74 C79 C78 176.1(7) no
C73 C74 C75 C76 -176.2(8) no
C79 C74 C75 C76 4.3(12) no
C74 C75 C76 C77 -2.1(14) no
C75 C76 C77 C78 0.0(16) no
C76 C77 C78 C79 -0.1(16) no
C77 C78 C79 C74 2.3(13) no
C77 C78 C79 C80 -178.3(9) no
C74 C79 C80 C81 -0.6(11) no
C78 C79 C80 C81 -179.9(7) no
C79 C80 C81 C82 4.4(11) no
C80 C81 C82 P4 170.1(6) no
C80 C81 C82 C73 -4.3(11) no
P4 C83 C84 C85 -170.3(5) no
C88 C83 C84 C85 1.1(10) no
C84 C83 C88 C87 -0.2(10) no
P4 C83 C88 C87 171.3(6) no
C83 C84 C85 C86 1.8(10) no
C84 C85 C86 C87 -5.5(12) no
C85 C86 C87 C88 6.5(13) no
C86 C87 C88 C83 -3.7(12) no
C94 C89 C90 C91 2.3(13) no
P4 C89 C90 C91 178.5(7) no
C90 C89 C94 C93 -3.3(13) no
P4 C89 C94 C93 -179.7(8) no
C89 C90 C91 C92 1.1(15) no
C90 C91 C92 C93 -3.8(18) no
C91 C92 C93 C94 2.9(19) no
C92 C93 C94 C89 0.7(16) no
P101 C107 C108 H108 -4.00 no
C112 C107 C108 H108 -178.00 no
P101 C107 C112 H112 3.00 no
C108 C107 C112 H112 177.00 no
C107 C108 C109 H109 -180.00 no
H108 C108 C109 C110 -180.00 no
H108 C108 C109 H109 0.00 no
C108 C109 C110 H110 178.00 no
H109 C109 C110 C111 178.00 no
H109 C109 C110 H110 -2.00 no
C109 C110 C111 H111 -179.00 no
H110 C110 C111 C112 -179.00 no
H110 C110 C111 H111 1.00 no
C110 C111 C112 H112 -178.00 no
H111 C111 C112 C107 -179.00 no
H111 C111 C112 H112 2.00 no
P101 C113 C114 H114 3.00 no
C118 C113 C114 H114 177.00 no
P101 C113 C118 H118 -2.00 no
C114 C113 C118 H118 -176.00 no
C113 C114 C115 H115 -179.00 no
H114 C114 C115 C116 -179.00 no
H114 C114 C115 H115 1.00 no
C114 C115 C116 H116 -180.00 no
H115 C115 C116 C117 -180.00 no
H115 C115 C116 H116 0.00 no
C115 C116 C117 H117 -180.00 no
H116 C116 C117 C118 -179.00 no
H116 C116 C117 H117 0.00 no
C116 C117 C118 H118 177.00 no
H117 C117 C118 C113 178.00 no
H117 C117 C118 H118 -2.00 no
P101 C119 C120 H120 -7.00 no
C128 C119 C120 H120 -180.00 no
C119 C120 C121 H121 -178.00 no
H120 C120 C121 C122 -178.00 no
H120 C120 C121 H121 3.00 no
H121 C121 C122 C123 -2.00 no
H121 C121 C122 C127 177.00 no
C121 C122 C123 H123 0.00 no
C127 C122 C123 H123 -180.00 no
C122 C123 C124 H124 179.00 no
H123 C123 C124 C125 179.00 no
H123 C123 C124 H124 -1.00 no
C123 C124 C125 H125 -179.00 no
H124 C124 C125 C126 -179.00 no
H124 C124 C125 H125 1.00 no
C124 C125 C126 H126 -179.00 no
H125 C125 C126 C127 -179.00 no
H125 C125 C126 H126 0.00 no
H126 C126 C127 C122 179.00 no
H126 C126 C127 C128 0.00 no
C129 C130 C131 H131 3.00 no
C135 C130 C131 H131 -178.00 no
C130 C131 C132 H132 178.00 no
H131 C131 C132 C133 178.00 no
H131 C131 C132 H132 -2.00 no
C131 C132 C133 H133 -177.00 no
H132 C132 C133 C134 -177.00 no
H132 C132 C133 H133 3.00 no
C132 C133 C134 H134 178.00 no
H133 C133 C134 C135 178.00 no
H133 C133 C134 H134 -2.00 no
H134 C134 C135 C130 -179.00 no
H134 C134 C135 C136 0.00 no
C130 C135 C136 H136 177.00 no
C134 C135 C136 H136 -2.00 no
C135 C136 C137 H137 -176.00 no
H136 C136 C137 C138 -176.00 no
H136 C136 C137 H137 4.00 no
H137 C137 C138 P102 -9.00 no
H137 C137 C138 C129 179.00 no
P102 C139 C140 H140 8.00 no
C144 C139 C140 H140 178.00 no
P102 C139 C144 H144 -8.00 no
C140 C139 C144 H144 -179.00 no
C139 C140 C141 H141 -179.00 no
H140 C140 C141 C142 -179.00 no
H140 C140 C141 H141 1.00 no
C140 C141 C142 H142 -179.00 no
H141 C141 C142 C143 -179.00 no
H141 C141 C142 H142 1.00 no
C141 C142 C143 H143 179.00 no
H142 C142 C143 C144 179.00 no
H142 C142 C143 H143 -1.00 no
C142 C143 C144 H144 -180.00 no
H143 C143 C144 C139 -180.00 no
H143 C143 C144 H144 0.00 no
P102 C145 C146 H146 -8.00 no
C150 C145 C146 H146 178.00 no
P102 C145 C150 H150 8.00 no
C146 C145 C150 H150 -179.00 no
C145 C146 C147 H147 -179.00 no
H146 C146 C147 C148 -179.00 no
H146 C146 C147 H147 1.00 no
C146 C147 C148 H148 -179.00 no
H147 C147 C148 C149 -179.00 no
H147 C147 C148 H148 1.00 no
C147 C148 C149 H149 179.00 no
H148 C148 C149 C150 179.00 no
H148 C148 C149 H149 -1.00 no
C148 C149 C150 H150 180.00 no
H149 C149 C150 C145 180.00 no
H149 C149 C150 H150 0.00 no
P103 C151 C152 H152 -7.00 no
C156 C151 C152 H152 -179.00 no
P103 C151 C156 H156 5.00 no
C152 C151 C156 H156 176.00 no
C151 C152 C153 H153 -177.00 no
H152 C152 C153 C154 -177.00 no
H152 C152 C153 H153 3.00 no
C152 C153 C154 H154 175.00 no
H153 C153 C154 C155 175.00 no
H153 C153 C154 H154 -5.00 no
C153 C154 C155 H155 -178.00 no
H154 C154 C155 C156 -177.00 no
H154 C154 C155 H155 3.00 no
C154 C155 C156 H156 -178.00 no
H155 C155 C156 C151 -178.00 no
H155 C155 C156 H156 2.00 no
P103 C157 C158 H158 6.00 no
C162 C157 C158 H158 -179.00 no
P103 C157 C162 H162 -5.00 no
C158 C157 C162 H162 179.00 no
C157 C158 C159 H159 179.00 no
H158 C158 C159 C160 179.00 no
H158 C158 C159 H159 -1.00 no
C158 C159 C160 H160 180.00 no
H159 C159 C160 C161 180.00 no
H159 C159 C160 H160 0.00 no
C159 C160 C161 H161 -179.00 no
H160 C160 C161 C162 -179.00 no
H160 C160 C161 H161 1.00 no
C160 C161 C162 H162 180.00 no
H161 C161 C162 C157 180.00 no
H161 C161 C162 H162 0.00 no
P103 C163 C164 H164 -6.00 no
C172 C163 C164 H164 -178.00 no
C163 C164 C165 H165 -178.00 no
H164 C164 C165 C166 -178.00 no
H164 C164 C165 H165 2.00 no
H165 C165 C166 C167 -2.00 no
H165 C165 C166 C171 177.00 no
C165 C166 C167 H167 0.00 no
C171 C166 C167 H167 -179.00 no
C166 C167 C168 H168 180.00 no
H167 C167 C168 C169 180.00 no
H167 C167 C168 H168 0.00 no
C167 C168 C169 H169 179.00 no
H168 C168 C169 C170 179.00 no
H168 C168 C169 H169 -1.00 no
C168 C169 C170 H170 -179.00 no
H169 C169 C170 C171 -179.00 no
H169 C169 C170 H170 1.00 no
H170 C170 C171 C166 179.00 no
H170 C170 C171 C172 0.00 no
C173 C174 C175 H175 3.00 no
C179 C174 C175 H175 -178.00 no
C174 C175 C176 H176 179.00 no
H175 C175 C176 C177 179.00 no
H175 C175 C176 H176 0.00 no
C175 C176 C177 H177 178.00 no
H176 C176 C177 C178 178.00 no
H176 C176 C177 H177 -2.00 no
C176 C177 C178 H178 -178.00 no
H177 C177 C178 C179 -177.00 no
H177 C177 C178 H178 3.00 no
H178 C178 C179 C174 179.00 no
H178 C178 C179 C180 -1.00 no
C174 C179 C180 H180 -180.00 no
C178 C179 C180 H180 0.00 no
C179 C180 C181 H181 -177.00 no
H180 C180 C181 C182 -177.00 no
H180 C180 C181 H181 3.00 no
H181 C181 C182 P104 -9.00 no
H181 C181 C182 C173 177.00 no
P104 C183 C184 H184 3.00 no
C188 C183 C184 H184 180.00 no
P104 C183 C188 H188 1.00 no
C184 C183 C188 H188 -176.00 no
C183 C184 C185 H185 177.00 no
H184 C184 C185 C186 177.00 no
H184 C184 C185 H185 -3.00 no
C184 C185 C186 H186 -177.00 no
H185 C185 C186 C187 -177.00 no
H185 C185 C186 H186 3.00 no
C185 C186 C187 H187 -180.00 no
H186 C186 C187 C188 180.00 no
H186 C186 C187 H187 0.00 no
C186 C187 C188 H188 176.00 no
H187 C187 C188 C183 176.00 no
H187 C187 C188 H188 -4.00 no
P104 C189 C190 H190 -5.00 no
C194 C189 C190 H190 -178.00 no
P104 C189 C194 H194 6.00 no
C190 C189 C194 H194 180.00 no
C189 C190 C191 H191 180.00 no
H190 C190 C191 C192 180.00 no
H190 C190 C191 H191 0.00 no
C190 C191 C192 H192 178.00 no
H191 C191 C192 C193 178.00 no
H191 C191 C192 H192 -3.00 no
C191 C192 C193 H193 -177.00 no
H192 C192 C193 C194 -176.00 no
H192 C192 C193 H193 4.00 no
C192 C193 C194 H194 178.00 no
H193 C193 C194 C189 178.00 no
H193 C193 C194 H194 -2.00 no
